data_4131221
loop_
_publ_author_name
'R\"ossler, Simon L'
'Krautwald, Simon'
'Carreira, Erick M.'

_publ_section_title
;
 Study of Intermediates in Iridium-(Phosphoramidite,Olefin)-Catalyzed
 Enantioselective Allylic Substitution.
;
_journal_issue 10
_journal_name_full 'Journal of the American Chemical Society'
_journal_page_first 3603
_journal_page_last 3606
_journal_paper_doi 10.1021/jacs.6b12421
_journal_volume 139
_journal_year 2017
_chemical_absolute_configuration ad
_chemical_formula_moiety '3(C68 H44 Cl Ir N2 O6 P2), 12(C H Cl3), 2(C4 H10 O)'
_chemical_formula_sum 'C224 H164 Cl39 Ir3 N6 O20 P6'
_chemical_formula_weight 5404.57
_space_group_crystal_system trigonal
_space_group_IT_number 145
_space_group_name_Hall 'P 32'
_space_group_name_H-M_alt 'P 32'
_atom_sites_solution_hydrogens geom
_audit_creation_date 2015-11-10
_audit_creation_method
;
Olex2 1.2
(compiled 2015.09.30 svn.r3233 for OlexSys, GUI svn.r5103)
;
_cell_angle_alpha 90
_cell_angle_beta 90
_cell_angle_gamma 120
_cell_formula_units_Z 3
_cell_length_a 32.9074(6)
_cell_length_b 32.9074(6)
_cell_length_c 17.7716(4)
_cell_measurement_reflns_used 9943
_cell_measurement_temperature 100.0(2)
_cell_measurement_theta_max 66.49
_cell_measurement_theta_min 2.69
_cell_volume 16666.5(6)
_computing_cell_refinement 'Bruker SAINT'
_computing_data_collection 'Bruker APEX2'
_computing_data_reduction 'Bruker SAINT'
_computing_molecular_graphics 'Olex2 (Dolomanov et al., 2009)'
_computing_publication_material 'Olex2 (Dolomanov et al., 2009)'
_computing_structure_refinement 'XL (Sheldrick, 2008)'
_computing_structure_solution 'XS (Sheldrick, 2008)'
_diffrn_ambient_temperature 100.0(2)
_diffrn_detector 'Bruker APEX2 area detector'
_diffrn_detector_area_resol_mean 8.33
_diffrn_detector_type 'CCD area detector'
_diffrn_measured_fraction_theta_full 0.961
_diffrn_measured_fraction_theta_max 0.961
_diffrn_measurement_device 'kappa-stage diffractometer'
_diffrn_measurement_device_type 'Bruker Kappa Apex2 Duo'
_diffrn_measurement_method '\w and \f scans'
_diffrn_radiation_monochromator 'focusing graphite'
_diffrn_radiation_probe x-ray
_diffrn_radiation_type CuK\a
_diffrn_radiation_wavelength 1.54178
_diffrn_reflns_av_R_equivalents 0.0695
_diffrn_reflns_av_unetI/netI 0.0610
_diffrn_reflns_Laue_measured_fraction_full 0.940
_diffrn_reflns_Laue_measured_fraction_max 0.961
_diffrn_reflns_limit_h_max 38
_diffrn_reflns_limit_h_min -38
_diffrn_reflns_limit_k_max 38
_diffrn_reflns_limit_k_min -37
_diffrn_reflns_limit_l_max 9
_diffrn_reflns_limit_l_min -19
_diffrn_reflns_number 134768
_diffrn_reflns_point_group_measured_fraction_full 0.658
_diffrn_reflns_point_group_measured_fraction_max 0.659
_diffrn_reflns_theta_full 67.679
_diffrn_reflns_theta_max 66.728
_diffrn_reflns_theta_min 2.685
_diffrn_source 'sealed tube'
_diffrn_standards_number 0
_exptl_absorpt_coefficient_mu 8.662
_exptl_absorpt_correction_T_max 0.7420
_exptl_absorpt_correction_T_min 0.5214
_exptl_absorpt_correction_type multi-scan
_exptl_absorpt_process_details
;
SADABS-2014/5 (Bruker,2014/5) was used for absorption correction.
wR2(int) was 0.0975 before and 0.0786 after correction.
The Ratio of minimum to maximum transmission is 0.7027.
The \l/2 correction factor is 0.00150.
;
_exptl_crystal_colour 'clear colourless'
_exptl_crystal_colour_lustre clear
_exptl_crystal_colour_primary colourless
_exptl_crystal_density_diffrn 1.615
_exptl_crystal_description block
_exptl_crystal_F_000 8082
_exptl_crystal_size_max 0.14
_exptl_crystal_size_mid 0.08
_exptl_crystal_size_min 0.04
_refine_diff_density_max 3.070
_refine_diff_density_min -2.155
_refine_diff_density_rms 0.144
_refine_ls_abs_structure_details
;
 Flack x determined using 6026 quotients [(I+)-(I-)]/[(I+)+(I-)]
 (Parsons, Flack and Wagner, Acta Cryst. B69 (2013) 249-259).
;
_refine_ls_abs_structure_Flack 0.005(5)
_refine_ls_extinction_method none
_refine_ls_goodness_of_fit_ref 1.202
_refine_ls_hydrogen_treatment constr
_refine_ls_matrix_type full
_refine_ls_number_parameters 2853
_refine_ls_number_reflns 25920
_refine_ls_number_restraints 3756
_refine_ls_restrained_S_all 1.180
_refine_ls_R_factor_all 0.0620
_refine_ls_R_factor_gt 0.0579
_refine_ls_shift/su_max 0.001
_refine_ls_shift/su_mean 0.000
_refine_ls_structure_factor_coef Fsqd
_refine_ls_weighting_details 'w=1/[\s^2^(Fo^2^)+(0.1000P)^2^] where P=(Fo^2^+2Fc^2^)/3'
_refine_ls_weighting_scheme calc
_refine_ls_wR_factor_gt 0.1523
_refine_ls_wR_factor_ref 0.1558
_reflns_Friedel_coverage 0.371
_reflns_Friedel_fraction_full 0.349
_reflns_Friedel_fraction_max 0.356
_reflns_number_gt 24161
_reflns_number_total 25920
_reflns_threshold_expression 'I > 2\s(I)'
_cod_data_source_file ja6b12421_si_002.cif
_cod_data_source_block cu_ca011015_4_1_0m
_cod_original_cell_volume 16666.5(7)
_cod_database_code 4131221
_shelxl_version_number 2014/6
_shelx_space_group_comment
;
The symmetry employed for this shelxl refinement is uniquely defined
by the following loop, which should always be used as a source of
symmetry information in preference to the above space-group names.
They are only intended as comments.
;
_shelx_estimated_absorpt_t_max 0.723
_shelx_estimated_absorpt_t_min 0.377
_olex2_refinement_description
;
1. Fixed Uiso
 At 1.2 times of:
  All C(H) groups, All C(H,H) groups
 At 1.5 times of:
  All C(H,H,H) groups
2. Restrained distances
 O203-C202
 1.55 with sigma of 0.02
 C204-O203
 1.55 with sigma of 0.02
 C202-C201 = C201-H20I = C205-C204
 1.477 with sigma of 0.02
 Cl31-Cl33
 2.897 with sigma of 0.02
 Cl32-Cl33
 2.897 with sigma of 0.02
 Cl32-Cl31
 2.897 with sigma of 0.02
 Cl31-C10D = Cl33-C10D = Cl32-C10D
 1.742 with sigma of 0.02
 Cl2E-Cl1E
 2.897 with sigma of 0.02
 Cl1E-C10E = Cl3E-C10E = Cl2E-C10E
 1.742 with sigma of 0.02
 Cl1E-Cl3E
 2.897 with sigma of 0.02
 Cl2E-Cl3E
 2.897 with sigma of 0.02
 Cl26-Cl25
 2.897 with sigma of 0.02
 Cl27-Cl25
 2.897 with sigma of 0.02
 Cl27-Cl26
 2.897 with sigma of 0.02
 Cl5E-Cl26
 2.897 with sigma of 0.02
 Cl4E-Cl26
 2.897 with sigma of 0.02
 Cl5E-Cl4E
 2.897 with sigma of 0.02
 Cl26-C8D = Cl27-C8D = Cl25-C8D
 1.742 with sigma of 0.02
 Cl26-C8E = Cl4E-C8E = Cl5E-C8E
 1.742 with sigma of 0.02
 Cl9E-Cl7E
 2.897 with sigma of 0.02
 Cl30-Cl29
 2.897 with sigma of 0.02
 Cl28-Cl29
 2.897 with sigma of 0.02
 Cl28-Cl30
 2.897 with sigma of 0.02
 Cl30-C9D = Cl28-C9D = Cl29-C9D
 1.742 with sigma of 0.02
 Cl8E-Cl9E
 2.897 with sigma of 0.02
 Cl7E-Cl8E
 2.897 with sigma of 0.02
 Cl7E-C9E = Cl9E-C9E = Cl8E-C9E
 1.742 with sigma of 0.02
 Cl22-Cl23
 2.897 with sigma of 0.02
 Cl2F-Cl1F
 2.897 with sigma of 0.02
 Cl24-Cl22
 2.897 with sigma of 0.02
 Cl23-Cl24
 2.897 with sigma of 0.02
 Cl3F-Cl2F
 2.897 with sigma of 0.02
 Cl3F-Cl1F
 2.897 with sigma of 0.02
 Cl22-C11D = Cl23-C11D = Cl24-C11D
 1.742 with sigma of 0.02
 Cl35-C12D = Cl36-C12D = Cl34-C12D
 1.742 with sigma of 0.02
 Cl35-Cl36
 2.897 with sigma of 0.02
 Cl36-Cl34
 2.897 with sigma of 0.02
 Cl34-Cl35
 2.897 with sigma of 0.02
 Cl6F-Cl5F
 2.897 with sigma of 0.02
 Cl5F-Cl4F
 2.897 with sigma of 0.02
 Cl6F-Cl4F
 2.897 with sigma of 0.02
 Cl5F-C12E = Cl6F-C12E = Cl4F-C12E
 1.742 with sigma of 0.02
 Cl1F-C11E = Cl3F-C11E = Cl2F-C11E
 1.742 with sigma of 0.02
 O102-C101 \\sim O102-C103
 with sigma of 0.02
 C104-C103 \\sim C101-C100
 with sigma of 0.02
 C202-C201 \\sim C205-C204
 with sigma of 0.02
 O203-C204 \\sim O203-C202
 with sigma of 0.02
3. Rigid bond restraints
 All non-hydrogen atoms
 with sigma for 1-2 distances of 0.01 and sigma for 1-3 distances of 0.01
4. Uiso/Uaniso restraints and constraints
Uanis(C201) \\sim Ueq, Uanis(C202) \\sim Ueq, Uanis(O203) \\sim Ueq,
Uanis(C204) \\sim Ueq, Uanis(C205) \\sim Ueq: with sigma of 0.005 and sigma for
terminal atoms of 0.01
Uanis(Cl27) \\sim Ueq, Uanis(Cl25) \\sim Ueq, Uanis(C8D) \\sim Ueq, Uanis(Cl4E)
\\sim Ueq, Uanis(C8E) \\sim Ueq, Uanis(Cl5E) \\sim Ueq: with sigma of 0.005 and
sigma for terminal atoms of 0.01
Uanis(Cl9E) \\sim Ueq, Uanis(Cl8E) \\sim Ueq, Uanis(Cl7E) \\sim Ueq, Uanis(C9E)
\\sim Ueq: with sigma of 0.005 and sigma for terminal atoms of 0.01
Uanis(Cl36) \\sim Ueq, Uanis(Cl4F) \\sim Ueq, Uanis(Cl35) \\sim Ueq,
Uanis(C12D) \\sim Ueq, Uanis(Cl34) \\sim Ueq, Uanis(Cl6F) \\sim Ueq,
Uanis(Cl5F) \\sim Ueq, Uanis(C12E) \\sim Ueq: with sigma of 0.005 and sigma for
terminal atoms of 0.01
Uanis(C10D) = Uanis(C10E)
5. Rigid body (RIGU) restrains
 All non-hydrogen atoms
 with sigma for 1-2 distances of 0.004 and sigma for 1-3 distances of 0.004
6. Others
 Sof(Cl1E)=Sof(Cl2E)=Sof(C10E)=Sof(H10N)=Sof(Cl3E)=Sof(C8E)=Sof(H8E)=Sof(Cl4E)=
 Sof(Cl5E)=Sof(Cl8E)=Sof(C9E)=Sof(H9E)=Sof(Cl9E)=Sof(Cl7E)=Sof(Cl3F)=Sof(Cl1F)=
 Sof(C11E)=Sof(H11E)=Sof(Cl2F)=Sof(Cl35)=Sof(Cl36)=Sof(Cl34)=Sof(C12D)=
 Sof(H12D)=1-FVAR(1)
 Sof(Cl25)=Sof(Cl27)=Sof(Cl22)=Sof(Cl23)=Sof(Cl24)=Sof(C11D)=Sof(H11D)=
 Sof(C8D)=Sof(H8D)=Sof(Cl33)=Sof(Cl30)=Sof(Cl28)=Sof(Cl29)=Sof(C9D)=Sof(H9D)=
 Sof(Cl32)=Sof(C10D)=Sof(H10M)=Sof(Cl31)=Sof(Cl4F)=Sof(Cl6F)=Sof(C12E)=
 Sof(H12E)=Sof(Cl5F)=FVAR(1)
7.a Ternary CH refined with riding coordinates:
 C2C(H2C), C1C(H1C), C2A(H2A), C1B(H1B), C4D(H4D), C1A(H1A), C2B(H2B),
 C2D(H2D), C6D(H6D), C5D(H5D), C3D(H3D), C1D(H1D), C7D(H7D), C11D(H11D),
 C8D(H8D), C9D(H9D), C10D(H10M), C10E(H10N), C8E(H8E), C9E(H9E), C11E(H11E),
 C12D(H12D), C12E(H12E)
7.b Secondary CH2 refined with riding coordinates:
 C103(H10A,H10D), C101(H10H,H10I), C202(H20A,H20B), C204(H20F,H20G)
7.c Aromatic/amide H refined with riding coordinates:
 C17C(H17C), C25A(H25A), C16C(H16C), C7C(H7C), C27C(H27C), C18C(H18C),
 C16B(H16B), C26C(H26C), C24C(H24C), C13C(H13C), C28A(H28A), C33C(H33C),
 C66C(H66C), C47C(H47C), C67C(H67C), C17B(H17B), C19C(H19C), C25C(H25C),
 C51A(H51A), C22B(H22B), C46B(H46B), C46C(H46C), C6C(H6C), C36C(H36C),
 C34A(H34A), C35A(H35A), C56C(H56C), C21A(H21A), C21C(H21C), C51B(H51B),
 C18B(H18B), C22C(H22C), C50A(H50A), C21B(H21B), C36A(H36A), C66A(H66A),
 C5C(H5C), C10C(H10C), C26A(H26A), C47B(H47B), C54B(H54B), C31A(H31A),
 C23A(H23A), C10B(H10B), C53C(H53C), C12C(H12C), C53B(H53B), C42C(H42C),
 C67B(H67B), C56B(H56B), C4C(H4C), C5A(H5A), C50C(H50C), C51C(H51C), C61B(H61B),
  C55B(H55B), C41C(H41C), C66B(H66B), C7A(H7A), C44B(H44B), C24A(H24A),
 C19B(H19B), C61A(H61A), C4B(H4B), C33A(H33A), C6B(H6B), C55A(H55A), C30C(H30C),
  C31C(H31C), C54A(H54A), C62B(H62B), C12A(H12A), C5B(H5B), C41A(H41A),
 C34C(H34C), C55C(H55C), C53A(H53A), C44A(H44A), C62A(H62A), C42B(H42B),
 C47A(H47A), C7B(H7B), C11A(H11A), C13B(H13B), C63A(H63A), C41B(H41B),
 C43B(H43B), C64A(H64A), C64B(H64B), C4A(H4A), C11B(H11B), C42A(H42A),
 C43A(H43A), C46A(H46A), C63B(H63B), C67A(H67A), C50B(H50B), C27B(H27B),
 C26B(H26B), C25B(H25B), C28B(H28B), C35C(H35C), C30B(H30B), C16A(H16A),
 C33B(H33B), C43C(H43C), C19A(H19A), C54C(H54C), C18A(H18A), C11C(H11C),
 C36B(H36B), C44C(H44C), C17A(H17A), C35B(H35B), C30A(H30A), C31B(H31B),
 C62C(H62C), C61C(H61C), C63C(H63C), C14A(H14A), C64C(H64C), C58A(H58A),
 C12B(H12B), C34B(H34B), C13A(H13A), C6A(H6A)
7.d Idealised Me refined as rotating group:
 C100(H10E,H10F,H10G), C104(H10J,H10K,H10L), C205(H20C,H20D,H20E), C201(H20H,
 H20I,H20J)
;
_olex2_date_sample_data_collection 2015-11-06
_olex2_date_sample_submission 2015-11-05
_olex2_exptl_crystal_mounting_method
'Crystal mounted in high viscosity perfluoropolyalkyl ether oil and slowly cooled to 100K. Otherwise fast decomposition (2h).'
_olex2_submission_original_sample_id ca011015_4_1
_olex2_submission_special_instructions 'No special instructions were received'

loop_
_space_group_symop_operation_xyz
'x, y, z'
'-y, x-y, z+2/3'
'-x+y, -x, z+1/3'

loop_
_atom_site_label
_atom_site_type_symbol
_atom_site_fract_x
_atom_site_fract_y
_atom_site_fract_z
_atom_site_U_iso_or_equiv
_atom_site_adp_type
_atom_site_occupancy
_atom_site_site_symmetry_order
_atom_site_calc_flag
_atom_site_refinement_flags_posn
_atom_site_refinement_flags_adp
_atom_site_refinement_flags_occupancy
_atom_site_disorder_assembly
_atom_site_disorder_group
Ir01 Ir 0.80771(2) 0.90106(2) 0.56151(3) 0.01638(11) Uani 1 1 d . U . . .
Ir1B Ir 0.25404(2) 0.47316(2) 0.19200(3) 0.02110(12) Uani 1 1 d . U . . .
Ir1A Ir 0.79222(2) 0.52078(2) 0.68284(4) 0.03341(15) Uani 1 1 d . U . . .
Cl1C Cl 0.81910(9) 0.93904(10) 0.68319(16) 0.0208(6) Uani 1 1 d . U . . .
P1C P 0.79313(10) 0.86821(10) 0.44931(16) 0.0165(6) Uani 1 1 d . U . . .
P2C P 0.87170(9) 0.89302(10) 0.58721(16) 0.0147(5) Uani 1 1 d . U . . .
Cl1B Cl 0.22469(11) 0.47835(11) 0.31490(18) 0.0314(7) Uani 1 1 d . U . . .
P1B P 0.27668(11) 0.46229(10) 0.08094(18) 0.0218(6) Uani 1 1 d . U . . .
P2B P 0.32261(10) 0.54135(10) 0.21779(17) 0.0189(6) Uani 1 1 d . U . . .
Cl1A Cl 0.81636(12) 0.50669(12) 0.8046(2) 0.0392(8) Uani 1 1 d . U . . .
P1A P 0.77721(13) 0.53855(12) 0.5710(2) 0.0352(8) Uani 1 1 d . U . . .
P2A P 0.71524(12) 0.46920(11) 0.7113(2) 0.0287(7) Uani 1 1 d . U . . .
Cl11 Cl 0.21857(16) 0.14256(15) 0.9951(2) 0.0513(10) Uani 1 1 d . U . . .
Cl2 Cl 0.57926(13) 0.66996(16) 0.9699(3) 0.0516(10) Uani 1 1 d . U . . .
Cl21 Cl 0.55198(16) 0.45161(17) 0.4531(3) 0.0588(11) Uani 1 1 d . U . . .
Cl10 Cl 0.24191(13) 0.17919(17) 0.8456(2) 0.0526(10) Uani 1 1 d . U . . .
Cl3 Cl 0.48166(15) 0.60398(16) 0.9461(3) 0.0599(12) Uani 1 1 d . U . . .
Cl17 Cl 0.38492(15) 0.32967(16) 0.2330(3) 0.0593(11) Uani 1 1 d . U . . .
Cl1 Cl 0.54360(19) 0.63622(18) 0.8203(3) 0.0633(12) Uani 1 1 d . U . . .
Cl4 Cl 0.6819(2) 0.77697(17) 0.7523(3) 0.0799(17) Uani 1 1 d . U . . .
Cl6 Cl 0.6920(2) 0.7727(2) 0.9129(4) 0.0799(15) Uani 1 1 d . U . . .
Cl12 Cl 0.26236(16) 0.24166(17) 0.9719(4) 0.0774(17) Uani 1 1 d . U . . .
Cl15 Cl 0.3402(2) 0.1418(2) 0.7446(4) 0.0804(15) Uani 1 1 d . U . . .
Cl13 Cl 0.40035(19) 0.2398(2) 0.7109(4) 0.0835(17) Uani 1 1 d . U . . .
Cl14 Cl 0.30297(19) 0.1941(2) 0.6709(3) 0.0795(15) Uani 1 1 d . U . . .
Cl16 Cl 0.2990(2) 0.29322(19) 0.1489(4) 0.092(2) Uani 1 1 d . U . . .
Cl5 Cl 0.6748(2) 0.6947(2) 0.8221(5) 0.104(2) Uani 1 1 d . U . . .
Cl18 Cl 0.3028(3) 0.3252(2) 0.2987(5) 0.111(3) Uani 1 1 d . U . . .
Cl19 Cl 0.5337(4) 0.4510(3) 0.2960(4) 0.121(3) Uani 1 1 d . U . . .
Cl20 Cl 0.4567(3) 0.4058(3) 0.3966(6) 0.119(3) Uani 1 1 d . U . . .
O5C O 0.8642(3) 0.8435(3) 0.5602(5) 0.0182(15) Uani 1 1 d . U . . .
O6C O 0.8851(3) 0.8927(3) 0.6749(4) 0.0164(15) Uani 1 1 d . U . . .
O3B O 0.3361(3) 0.5556(3) 0.3044(5) 0.0238(17) Uani 1 1 d . U . . .
O6B O 0.3183(3) 0.5080(3) 0.0430(5) 0.0238(17) Uani 1 1 d . U . . .
O1B O 0.1852(3) 0.4378(3) 0.1594(5) 0.0278(18) Uani 1 1 d . U . . .
O3A O 0.6812(3) 0.4885(3) 0.6833(6) 0.0324(19) Uani 1 1 d . U . . .
O4B O 0.3667(3) 0.5380(3) 0.1884(5) 0.0235(17) Uani 1 1 d . U . . .
O2C O 0.8276(3) 0.9648(3) 0.5156(5) 0.0251(17) Uani 1 1 d . U . . .
O6A O 0.7289(3) 0.5014(3) 0.5339(6) 0.0315(18) Uani 1 1 d . U . . .
O5B O 0.2377(3) 0.4392(3) 0.0159(5) 0.0234(17) Uani 1 1 d . U . . .
O4C O 0.8359(3) 0.8665(3) 0.4108(4) 0.0177(15) Uani 1 1 d . U . . .
O3C O 0.7738(3) 0.8887(3) 0.3863(5) 0.0211(16) Uani 1 1 d . U . . .
O2B O 0.2065(3) 0.4882(3) 0.1481(5) 0.0264(18) Uani 1 1 d . U . . .
O1A O 0.8556(3) 0.5356(3) 0.6430(7) 0.042(2) Uani 1 1 d . U . . .
O5A O 0.8157(3) 0.5510(3) 0.5055(6) 0.040(2) Uani 1 1 d . U . . .
O1C O 0.7766(3) 0.9382(3) 0.5308(5) 0.0275(18) Uani 1 1 d . U . . .
N1C N 0.7471(3) 0.8131(3) 0.4498(5) 0.0179(17) Uani 1 1 d . U . . .
C17C C 0.9283(4) 1.0500(4) 0.5182(7) 0.024(2) Uani 1 1 d . U . . .
H17C H 0.9240 1.0730 0.5437 0.028 Uiso 1 1 calc R . . . .
C25A C 0.7867(5) 0.3824(5) 0.6442(10) 0.039(3) Uani 1 1 d . U . . .
H25A H 0.8112 0.3810 0.6700 0.047 Uiso 1 1 calc R . . . .
O4A O 0.7005(3) 0.4590(3) 0.7993(5) 0.0297(18) Uani 1 1 d . U . . .
O2A O 0.8220(3) 0.4855(3) 0.6359(7) 0.040(2) Uani 1 1 d . U . . .
N2C N 0.9223(3) 0.9365(3) 0.5573(5) 0.0170(17) Uani 1 1 d . U . . .
C16C C 0.9228(4) 1.0114(4) 0.5551(7) 0.021(2) Uani 1 1 d . U . . .
H16C H 0.9159 1.0082 0.6074 0.025 Uiso 1 1 calc R . . . .
C58C C 0.9075(4) 0.8210(4) 0.6463(7) 0.0187(19) Uani 1 1 d . U . . .
C57C C 0.9487(4) 0.8178(4) 0.6577(7) 0.023(2) Uani 1 1 d . U . . .
C7C C 0.6696(4) 0.7996(4) 0.4174(7) 0.026(2) Uani 1 1 d . U . . .
H7C H 0.6735 0.7901 0.3687 0.031 Uiso 1 1 calc R . . . .
C8C C 0.7045(4) 0.8129(4) 0.4721(7) 0.019(2) Uani 1 1 d . U . . .
C27C C 0.9864(4) 0.9452(4) 0.6417(7) 0.019(2) Uani 1 1 d . U . . .
H27C H 0.9709 0.9495 0.6834 0.022 Uiso 1 1 calc R . . . .
C49A C 0.6333(4) 0.4646(5) 0.6967(8) 0.030(2) Uani 1 1 d . U . . .
C3C C 0.7000(4) 0.8295(4) 0.5430(7) 0.019(2) Uani 1 1 d . U . . .
C18C C 0.9406(4) 1.0553(4) 0.4417(7) 0.024(2) Uani 1 1 d . U . . .
H18C H 0.9456 1.0826 0.4159 0.029 Uiso 1 1 calc R . . . .
C16B C 0.2489(5) 0.5839(4) 0.1838(8) 0.028(2) Uani 1 1 d . U . . .
H16B H 0.2448 0.5751 0.2353 0.033 Uiso 1 1 calc R . . . .
C23C C 0.9905(4) 0.9341(4) 0.5076(6) 0.018(2) Uani 1 1 d . U . . .
C26C C 1.0294(4) 0.9460(4) 0.6522(7) 0.023(2) Uani 1 1 d . U . . .
H26C H 1.0428 0.9500 0.7009 0.028 Uiso 1 1 calc R . . . .
C24C C 1.0327(4) 0.9349(4) 0.5184(7) 0.021(2) Uani 1 1 d . U . . .
H24C H 1.0486 0.9313 0.4766 0.026 Uiso 1 1 calc R . . . .
N2B N 0.3255(3) 0.5901(3) 0.1880(6) 0.0215(19) Uani 1 1 d . U . . .
C13C C 0.7720(4) 0.7551(4) 0.6118(8) 0.028(2) Uani 1 1 d . U . . .
H13C H 0.7788 0.7593 0.6641 0.034 Uiso 1 1 calc R . . . .
C28C C 0.9665(4) 0.9380(4) 0.5694(6) 0.0150(19) Uani 1 1 d . U . . .
C45C C 0.8226(4) 0.8165(4) 0.1909(7) 0.024(2) Uani 1 1 d . U . . .
C2C C 0.7369(4) 0.8457(4) 0.5997(7) 0.022(2) Uani 1 1 d . U . . .
H2C H 0.7275 0.8548 0.6475 0.026 Uiso 1 1 calc R . . . .
C28A C 0.6336(5) 0.3747(5) 0.5547(9) 0.037(3) Uani 1 1 d . U . . .
H28A H 0.6116 0.3762 0.5217 0.044 Uiso 1 1 calc R . . . .
C68B C 0.3306(4) 0.5051(4) -0.0336(8) 0.027(2) Uani 1 1 d . U . . .
C33C C 0.9067(4) 1.0525(4) 0.2412(7) 0.025(2) Uani 1 1 d . U . . .
H33C H 0.9074 1.0813 0.2501 0.031 Uiso 1 1 calc R . . . .
C38B C 0.4321(5) 0.5853(5) 0.2717(8) 0.031(2) Uani 1 1 d . U . . .
C66C C 0.8143(4) 0.8141(4) 0.8244(7) 0.022(2) Uani 1 1 d . U . . .
H66C H 0.7941 0.8134 0.8631 0.026 Uiso 1 1 calc R . . . .
C57B C 0.2436(5) 0.5317(4) -0.1070(7) 0.027(2) Uani 1 1 d . U . . .
N1B N 0.2945(4) 0.4222(3) 0.0832(7) 0.027(2) Uani 1 1 d . U . . .
C47C C 0.8318(4) 0.8089(4) 0.3250(7) 0.022(2) Uani 1 1 d . U . . .
H47C H 0.8340 0.7922 0.3669 0.027 Uiso 1 1 calc R . . . .
C15B C 0.2888(4) 0.5922(4) 0.1475(7) 0.022(2) Uani 1 1 d . U . . .
C14C C 0.7638(4) 0.7872(4) 0.5728(7) 0.019(2) Uani 1 1 d . U . . .
C67C C 0.8334(4) 0.8508(4) 0.7760(6) 0.020(2) Uani 1 1 d . U . . .
H67C H 0.8263 0.8753 0.7806 0.024 Uiso 1 1 calc R . . . .
C49C C 0.8982(4) 0.8301(4) 0.5739(7) 0.020(2) Uani 1 1 d . U . . .
C48C C 0.8317(4) 0.8511(4) 0.3344(7) 0.020(2) Uani 1 1 d . U . . .
C17B C 0.2136(5) 0.5882(4) 0.1457(8) 0.028(2) Uani 1 1 d . U . . .
H17B H 0.1862 0.5830 0.1717 0.033 Uiso 1 1 calc R . . . .
C19C C 0.9456(4) 1.0218(4) 0.4035(7) 0.021(2) Uani 1 1 d . U . . .
H19C H 0.9531 1.0258 0.3514 0.025 Uiso 1 1 calc R . . . .
C25C C 1.0515(4) 0.9410(4) 0.5898(7) 0.023(2) Uani 1 1 d . U . . .
H25C H 1.0806 0.9417 0.5961 0.027 Uiso 1 1 calc R . . . .
C20C C 0.9395(4) 0.9817(4) 0.4410(7) 0.019(2) Uani 1 1 d . U . . .
C51A C 0.5565(5) 0.4163(5) 0.6455(10) 0.044(3) Uani 1 1 d . U . . .
H51A H 0.5364 0.4031 0.6032 0.053 Uiso 1 1 calc R . . . .
C22B C 0.3827(5) 0.6433(4) 0.0616(7) 0.027(2) Uani 1 1 d . U . . .
H22B H 0.4086 0.6510 0.0295 0.032 Uiso 1 1 calc R . . . .
C46B C 0.3559(5) 0.4951(5) 0.4571(8) 0.034(3) Uani 1 1 d . U . . .
H46B H 0.3392 0.4761 0.4989 0.041 Uiso 1 1 calc R . . . .
C49B C 0.2250(4) 0.4689(4) -0.0223(7) 0.024(2) Uani 1 1 d . U . . .
C46C C 0.8286(4) 0.7928(4) 0.2528(7) 0.024(2) Uani 1 1 d . U . . .
H46C H 0.8305 0.7653 0.2442 0.029 Uiso 1 1 calc R . . . .
C6C C 0.6294(4) 0.8006(5) 0.4353(8) 0.031(3) Uani 1 1 d . U . . .
H6C H 0.6050 0.7910 0.3993 0.037 Uiso 1 1 calc R . . . .
C36C C 0.9059(4) 0.9682(4) 0.2130(7) 0.023(2) Uani 1 1 d . U . . .
H36C H 0.9058 0.9398 0.2028 0.027 Uiso 1 1 calc R . . . .
C56A C 0.5700(5) 0.4296(5) 0.7821(9) 0.035(3) Uani 1 1 d . U . . .
C34A C 0.7743(6) 0.3676(6) 0.3226(10) 0.048(3) Uani 1 1 d . U . . .
H34A H 0.7721 0.3396 0.3038 0.057 Uiso 1 1 calc R . . . .
C68C C 0.8636(4) 0.8524(4) 0.7189(6) 0.017(2) Uani 1 1 d . U . . .
N1A N 0.6948(4) 0.4156(4) 0.6811(7) 0.031(2) Uani 1 1 d . U . . .
C35A C 0.7377(6) 0.3775(5) 0.3070(10) 0.045(3) Uani 1 1 d . U . . .
H35A H 0.7120 0.3565 0.2766 0.054 Uiso 1 1 calc R . . . .
C1C C 0.7667(4) 0.8275(4) 0.6135(7) 0.0202(19) Uani 1 1 d . U . . .
H1C H 0.7737 0.8272 0.6682 0.024 Uiso 1 1 calc R . . . .
C39B C 0.4068(5) 0.5549(4) 0.3373(8) 0.030(2) Uani 1 1 d . U . . .
C60B C 0.3128(5) 0.4954(4) -0.1651(7) 0.027(2) Uani 1 1 d . U . . .
C9C C 0.7546(4) 0.7802(4) 0.4949(7) 0.019(2) Uani 1 1 d . U . . .
C56C C 0.9654(4) 0.8163(4) 0.7295(8) 0.027(2) Uani 1 1 d . U . . .
H56C H 0.9483 0.8162 0.7726 0.033 Uiso 1 1 calc R . . . .
C21A C 0.6756(5) 0.3869(4) 0.5253(9) 0.035(3) Uani 1 1 d . U . . .
H21A H 0.6804 0.3956 0.4737 0.041 Uiso 1 1 calc R . . . .
C15C C 0.9270(3) 0.9758(4) 0.5174(6) 0.0151(18) Uani 1 1 d . U . . .
C21C C 0.9502(4) 0.9495(4) 0.3999(7) 0.021(2) Uani 1 1 d . U . . .
H21C H 0.9406 0.9430 0.3488 0.025 Uiso 1 1 calc R . . . .
C51B C 0.1681(5) 0.4908(5) -0.0462(8) 0.031(3) Uani 1 1 d . U . . .
H51B H 0.1376 0.4864 -0.0382 0.037 Uiso 1 1 calc R . . . .
C18B C 0.2194(5) 0.6001(5) 0.0692(8) 0.030(3) Uani 1 1 d . U . . .
H18B H 0.1959 0.6030 0.0425 0.036 Uiso 1 1 calc R . . . .
C10A C 0.8488(5) 0.6297(5) 0.6526(10) 0.042(3) Uani 1 1 d . U . . .
C22C C 0.9723(4) 0.9288(4) 0.4297(7) 0.022(2) Uani 1 1 d . U . . .
H22C H 0.9770 0.9084 0.3976 0.026 Uiso 1 1 calc R . . . .
C59B C 0.3004(4) 0.5010(4) -0.0898(7) 0.024(2) Uani 1 1 d . U . . .
C68A C 0.6912(4) 0.4891(4) 0.8430(8) 0.029(2) Uani 1 1 d . U . . .
N2A N 0.7783(4) 0.5906(4) 0.5711(8) 0.042(2) Uani 1 1 d . U . . .
C58B C 0.2560(4) 0.5013(4) -0.0731(7) 0.022(2) Uani 1 1 d . U . . .
C50A C 0.6048(5) 0.4468(5) 0.6352(10) 0.041(3) Uani 1 1 d . U . . .
H50A H 0.6176 0.4549 0.5859 0.050 Uiso 1 1 calc R . . . .
C21B C 0.3400(4) 0.6183(4) 0.0301(7) 0.026(2) Uani 1 1 d . U . . .
H21B H 0.3382 0.6087 -0.0208 0.031 Uiso 1 1 calc R . . . .
C36A C 0.7391(5) 0.4163(5) 0.3346(10) 0.042(3) Uani 1 1 d . U . . .
H36A H 0.7143 0.4224 0.3239 0.050 Uiso 1 1 calc R . . . .
C65B C 0.3554(5) 0.4961(5) -0.1766(8) 0.035(3) Uani 1 1 d . U . . .
C66A C 0.7157(6) 0.5433(5) 0.9449(9) 0.042(3) Uani 1 1 d . U . . .
H66A H 0.7370 0.5602 0.9843 0.050 Uiso 1 1 calc R . . . .
C59C C 0.8756(4) 0.8176(4) 0.7092(7) 0.018(2) Uani 1 1 d . U . . .
C20A C 0.6177(5) 0.3594(5) 0.6309(9) 0.035(3) Uani 1 1 d . U . . .
C5C C 0.6245(4) 0.8157(5) 0.5068(8) 0.032(3) Uani 1 1 d . U . . .
H5C H 0.5965 0.8160 0.5194 0.038 Uiso 1 1 calc R . . . .
C38C C 0.8342(4) 0.9245(4) 0.2943(7) 0.020(2) Uani 1 1 d . U . . .
C3B C 0.3328(5) 0.4406(4) 0.2078(8) 0.032(2) Uani 1 1 d . U . . .
C15A C 0.6478(4) 0.3781(4) 0.6922(8) 0.028(2) Uani 1 1 d . U . . .
C23B C 0.3941(4) 0.6599(4) 0.1380(7) 0.024(2) Uani 1 1 d . U . . .
C10C C 0.7539(4) 0.7429(4) 0.4582(7) 0.023(2) Uani 1 1 d . U . . .
H10C H 0.7478 0.7384 0.4057 0.028 Uiso 1 1 calc R . . . .
C14B C 0.2299(5) 0.3679(4) 0.1703(9) 0.032(2) Uani 1 1 d . U . . .
C32C C 0.8696(4) 1.0094(4) 0.2726(7) 0.026(2) Uani 1 1 d . U . . .
C2A C 0.7783(6) 0.5764(5) 0.7359(10) 0.046(3) Uani 1 1 d . U . . .
H2A H 0.7734 0.5726 0.7916 0.055 Uiso 1 1 calc R . . . .
C26A C 0.7585(5) 0.3974(5) 0.6815(10) 0.038(3) Uani 1 1 d . U . . .
H26A H 0.7628 0.4047 0.7336 0.046 Uiso 1 1 calc R . . . .
C47B C 0.3340(5) 0.5089(4) 0.4088(7) 0.026(2) Uani 1 1 d . U . . .
H47B H 0.3016 0.4985 0.4143 0.031 Uiso 1 1 calc R . . . .
C54B C 0.2198(5) 0.5963(5) -0.1654(8) 0.039(3) Uani 1 1 d . U . . .
H54B H 0.2117 0.6183 -0.1845 0.047 Uiso 1 1 calc R . . . .
C31A C 0.8508(5) 0.4674(5) 0.4437(11) 0.047(3) Uani 1 1 d . U . . .
H31A H 0.8762 0.4616 0.4500 0.057 Uiso 1 1 calc R . . . .
C23A C 0.7432(5) 0.3729(4) 0.5293(9) 0.037(3) Uani 1 1 d . U . . .
H23A H 0.7385 0.3651 0.4773 0.044 Uiso 1 1 calc R . . . .
C10B C 0.2423(5) 0.3403(5) 0.0498(10) 0.041(3) Uani 1 1 d . U . . .
H10B H 0.2593 0.3462 0.0041 0.049 Uiso 1 1 calc R . . . .
C29C C 0.8058(4) 0.9287(4) 0.3461(7) 0.022(2) Uani 1 1 d . U . . .
C53C C 1.0152(5) 0.8157(4) 0.6029(9) 0.034(3) Uani 1 1 d . U . . .
H53C H 1.0322 0.8152 0.5600 0.041 Uiso 1 1 calc R . . . .
C48B C 0.3601(4) 0.5392(4) 0.3495(7) 0.022(2) Uani 1 1 d . U . . .
C12C C 0.7705(5) 0.7180(5) 0.5760(9) 0.038(3) Uani 1 1 d . U . . .
H12C H 0.7752 0.6959 0.6035 0.046 Uiso 1 1 calc R . . . .
C53B C 0.1880(5) 0.5601(5) -0.1256(9) 0.037(3) Uani 1 1 d . U . . .
H53B H 0.1578 0.5566 -0.1182 0.045 Uiso 1 1 calc R . . . .
C22A C 0.7149(5) 0.3880(4) 0.5667(9) 0.033(2) Uani 1 1 d . U . . .
C42C C 0.8064(5) 0.8617(5) 0.0718(8) 0.035(3) Uani 1 1 d . U . . .
H42C H 0.8003 0.8767 0.0314 0.042 Uiso 1 1 calc R . . . .
C67B C 0.3735(5) 0.5066(5) -0.0446(9) 0.034(3) Uani 1 1 d . U . . .
H67B H 0.3934 0.5104 -0.0033 0.041 Uiso 1 1 calc R . . . .
C20B C 0.2955(5) 0.6049(4) 0.0702(7) 0.027(2) Uani 1 1 d . U . . .
C37A C 0.7780(5) 0.4485(5) 0.3805(9) 0.038(3) Uani 1 1 d . U . . .
C52B C 0.1981(5) 0.5263(5) -0.0939(7) 0.029(2) Uani 1 1 d . U . . .
C48A C 0.7190(5) 0.5081(5) 0.4592(9) 0.036(3) Uani 1 1 d . U . . .
C56B C 0.2758(5) 0.5712(4) -0.1519(7) 0.029(3) Uani 1 1 d . U . . .
H56B H 0.3058 0.5749 -0.1622 0.035 Uiso 1 1 calc R . . . .
C1B C 0.2458(5) 0.4044(4) 0.2273(8) 0.032(2) Uani 1 1 d . U . . .
H1B H 0.2261 0.3925 0.2737 0.038 Uiso 1 1 calc R . . . .
C4C C 0.6596(4) 0.8300(5) 0.5579(8) 0.028(3) Uani 1 1 d . U . . .
H4C H 0.6560 0.8407 0.6057 0.033 Uiso 1 1 calc R . . . .
C8B C 0.3338(5) 0.4338(5) 0.1301(9) 0.034(3) Uani 1 1 d . U . . .
C5A C 0.6796(6) 0.6006(6) 0.7067(12) 0.058(4) Uani 1 1 d . U . . .
H5A H 0.6568 0.6024 0.7370 0.069 Uiso 1 1 calc R . . . .
C52C C 0.9755(4) 0.8179(4) 0.5919(8) 0.028(2) Uani 1 1 d . U . . .
C50C C 0.9218(4) 0.8262(4) 0.5107(7) 0.024(2) Uani 1 1 d . U . . .
H50C H 0.9117 0.8279 0.4614 0.028 Uiso 1 1 calc R . . . .
C37C C 0.8692(4) 0.9668(4) 0.2585(7) 0.022(2) Uani 1 1 d . U . . .
C51C C 0.9591(4) 0.8200(4) 0.5212(8) 0.027(2) Uani 1 1 d . U . . .
H51C H 0.9746 0.8169 0.4782 0.032 Uiso 1 1 calc R . . . .
C27A C 0.7251(5) 0.4012(4) 0.6416(9) 0.032(2) Uani 1 1 d . U . . .
C40C C 0.8229(4) 0.8596(4) 0.2032(7) 0.022(2) Uani 1 1 d . U . . .
C4D C 0.5311(5) 0.6514(5) 0.9058(9) 0.039(3) Uani 1 1 d . U . . .
H4D H 0.5246 0.6778 0.8984 0.046 Uiso 1 1 calc R . . . .
C61B C 0.2821(5) 0.4866(5) -0.2266(8) 0.035(3) Uani 1 1 d . U . . .
H61B H 0.2531 0.4857 -0.2186 0.042 Uiso 1 1 calc R . . . .
C55B C 0.2657(5) 0.6035(5) -0.1806(8) 0.033(3) Uani 1 1 d . U . . .
H55B H 0.2880 0.6296 -0.2092 0.040 Uiso 1 1 calc R . . . .
C1A C 0.8262(6) 0.5955(5) 0.7147(10) 0.043(3) Uani 1 1 d . U . . .
H1A H 0.8474 0.6030 0.7592 0.051 Uiso 1 1 calc R . . . .
C52A C 0.5382(5) 0.4056(5) 0.7189(10) 0.043(3) Uani 1 1 d . U . . .
C41C C 0.8142(4) 0.8803(5) 0.1413(7) 0.030(3) Uani 1 1 d . U . . .
H41C H 0.8137 0.9087 0.1486 0.036 Uiso 1 1 calc R . . . .
C66B C 0.3861(5) 0.5025(5) -0.1168(9) 0.039(3) Uani 1 1 d . U . . .
H66B H 0.4152 0.5039 -0.1263 0.047 Uiso 1 1 calc R . . . .
C7A C 0.7094(6) 0.6006(5) 0.5880(12) 0.052(3) Uani 1 1 d . U . . .
H7A H 0.7072 0.6025 0.5349 0.062 Uiso 1 1 calc R . . . .
C44B C 0.4265(7) 0.4925(7) 0.4998(11) 0.057(4) Uani 1 1 d . U . . .
H44B H 0.4104 0.4748 0.5431 0.069 Uiso 1 1 calc R . . . .
C24A C 0.7776(5) 0.3696(5) 0.5686(10) 0.040(3) Uani 1 1 d . U . . .
H24A H 0.7956 0.3584 0.5435 0.048 Uiso 1 1 calc R . . . .
C60C C 0.8539(4) 0.7775(4) 0.7577(7) 0.021(2) Uani 1 1 d . U . . .
C39C C 0.8303(4) 0.8782(4) 0.2785(7) 0.0181(19) Uani 1 1 d . U . . .
C19B C 0.2612(5) 0.6079(4) 0.0322(8) 0.029(2) Uani 1 1 d . U . . .
H19B H 0.2652 0.6154 -0.0199 0.034 Uiso 1 1 calc R . . . .
C61A C 0.6054(6) 0.5300(6) 0.8602(10) 0.046(4) Uani 1 1 d . U . . .
H61A H 0.5830 0.5127 0.8223 0.056 Uiso 1 1 calc R . . . .
C59A C 0.6508(5) 0.4897(5) 0.8315(9) 0.034(3) Uani 1 1 d . U . . .
C2B C 0.2915(5) 0.4383(4) 0.2452(9) 0.032(2) Uani 1 1 d . U . . .
H2B H 0.2962 0.4442 0.3005 0.039 Uiso 1 1 calc R . . . .
C57A C 0.6182(5) 0.4627(5) 0.7696(9) 0.034(3) Uani 1 1 d . U . . .
C45A C 0.6997(6) 0.5267(5) 0.3174(10) 0.044(3) Uani 1 1 d . U . . .
C32A C 0.8148(5) 0.4378(5) 0.3935(10) 0.041(3) Uani 1 1 d . U . . .
C60A C 0.6433(5) 0.5218(5) 0.8757(9) 0.038(3) Uani 1 1 d . U . . .
C8A C 0.7451(6) 0.5932(5) 0.6204(11) 0.045(3) Uani 1 1 d . U . . .
C4B C 0.3724(5) 0.4503(5) 0.2501(10) 0.044(3) Uani 1 1 d . U . . .
H4B H 0.3730 0.4568 0.3023 0.053 Uiso 1 1 calc R . . . .
C33A C 0.8121(5) 0.3975(5) 0.3638(10) 0.047(3) Uani 1 1 d . U . . .
H33A H 0.8367 0.3910 0.3724 0.056 Uiso 1 1 calc R . . . .
C6B C 0.4104(6) 0.4430(6) 0.1436(12) 0.057(4) Uani 1 1 d . U . . .
H6B H 0.4375 0.4449 0.1214 0.068 Uiso 1 1 calc R . . . .
C55A C 0.5049(6) 0.3830(7) 0.8679(11) 0.057(4) Uani 1 1 d . U . . .
H55A H 0.4926 0.3751 0.9175 0.069 Uiso 1 1 calc R . . . .
C30C C 0.8045(5) 0.9698(5) 0.3597(8) 0.031(3) Uani 1 1 d . U . . .
H30C H 0.7828 0.9704 0.3943 0.037 Uiso 1 1 calc R . . . .
C40B C 0.4292(5) 0.5374(5) 0.3853(9) 0.040(3) Uani 1 1 d . U . . .
C31C C 0.8365(5) 1.0101(5) 0.3206(8) 0.030(3) Uani 1 1 d . U . . .
H31C H 0.8357 1.0383 0.3269 0.036 Uiso 1 1 calc R . . . .
C54A C 0.4738(6) 0.3594(7) 0.8036(12) 0.062(4) Uani 1 1 d . U . . .
H54A H 0.4420 0.3356 0.8113 0.074 Uiso 1 1 calc R . . . .
C62B C 0.2938(6) 0.4794(5) -0.2979(9) 0.042(3) Uani 1 1 d . U . . .
H62B H 0.2728 0.4727 -0.3389 0.050 Uiso 1 1 calc R . . . .
C12A C 0.9159(6) 0.7006(6) 0.6100(12) 0.057(4) Uani 1 1 d . U . . .
H12A H 0.9463 0.7264 0.6202 0.069 Uiso 1 1 calc R . . . .
C5B C 0.4105(6) 0.4506(6) 0.2180(11) 0.054(4) Uani 1 1 d . U . . .
H5B H 0.4367 0.4560 0.2480 0.065 Uiso 1 1 calc R . . . .
C41A C 0.7617(6) 0.5141(5) 0.2629(9) 0.045(3) Uani 1 1 d . U . . .
H41A H 0.7861 0.5068 0.2675 0.054 Uiso 1 1 calc R . . . .
C34C C 0.9410(5) 1.0517(5) 0.1984(7) 0.030(2) Uani 1 1 d . U . . .
H34C H 0.9654 1.0802 0.1780 0.036 Uiso 1 1 calc R . . . .
C55C C 1.0069(5) 0.8149(5) 0.7389(9) 0.035(3) Uani 1 1 d . U . . .
H55C H 1.0183 0.8145 0.7879 0.042 Uiso 1 1 calc R . . . .
C53A C 0.4909(5) 0.3719(6) 0.7351(11) 0.052(4) Uani 1 1 d . U . . .
H53A H 0.4703 0.3574 0.6938 0.063 Uiso 1 1 calc R . . . .
C44A C 0.6913(7) 0.5375(6) 0.2411(11) 0.059(4) Uani 1 1 d . U . . .
H44A H 0.6667 0.5442 0.2327 0.071 Uiso 1 1 calc R . . . .
C62A C 0.6022(8) 0.5641(7) 0.9026(12) 0.065(5) Uani 1 1 d . U . . .
H62A H 0.5782 0.5710 0.8905 0.077 Uiso 1 1 calc R . . . .
C42B C 0.4968(7) 0.5302(8) 0.4224(11) 0.060(4) Uani 1 1 d . U . . .
H42B H 0.5281 0.5371 0.4138 0.072 Uiso 1 1 calc R . . . .
C47A C 0.6837(5) 0.5193(5) 0.4502(10) 0.042(3) Uani 1 1 d . U . . .
H47A H 0.6666 0.5207 0.4922 0.051 Uiso 1 1 calc R . . . .
C7B C 0.3720(5) 0.4325(5) 0.0979(10) 0.044(3) Uani 1 1 d . U . . .
H7B H 0.3717 0.4247 0.0464 0.052 Uiso 1 1 calc R . . . .
C11A C 0.8944(6) 0.6657(5) 0.6617(12) 0.058(4) Uani 1 1 d . U . . .
H11A H 0.9113 0.6661 0.7054 0.069 Uiso 1 1 calc R . . . .
C2D C 0.2230(5) 0.1867(5) 0.9350(8) 0.033(3) Uani 1 1 d . U . . .
H2D H 0.1915 0.1840 0.9299 0.040 Uiso 1 1 calc R . . . .
C13B C 0.1938(5) 0.3235(5) 0.1853(10) 0.043(3) Uani 1 1 d . U . . .
H13B H 0.1777 0.3171 0.2320 0.052 Uiso 1 1 calc R . . . .
C63A C 0.6324(7) 0.5883(7) 0.9611(11) 0.058(4) Uani 1 1 d . U . . .
H63A H 0.6284 0.6104 0.9899 0.070 Uiso 1 1 calc R . . . .
C39A C 0.7433(5) 0.5027(5) 0.3995(9) 0.036(2) Uani 1 1 d . U . . .
C41B C 0.4760(5) 0.5469(6) 0.3712(10) 0.044(3) Uani 1 1 d . U . . .
H41B H 0.4927 0.5643 0.3281 0.053 Uiso 1 1 calc R . . . .
C43B C 0.4725(7) 0.5035(8) 0.4862(12) 0.070(5) Uani 1 1 d . U . . .
H43B H 0.4877 0.4931 0.5200 0.084 Uiso 1 1 calc R . . . .
C3A C 0.7472(6) 0.5884(5) 0.6995(11) 0.047(3) Uani 1 1 d . U . . .
C64A C 0.6670(7) 0.5798(6) 0.9761(11) 0.056(4) Uani 1 1 d . U . . .
H64A H 0.6871 0.5960 1.0173 0.067 Uiso 1 1 calc R . . . .
C64B C 0.3662(6) 0.4892(5) -0.2542(9) 0.044(3) Uani 1 1 d . U . . .
H64B H 0.3948 0.4898 -0.2644 0.053 Uiso 1 1 calc R . . . .
C4A C 0.7142(6) 0.5931(5) 0.7412(12) 0.051(3) Uani 1 1 d . U . . .
H4A H 0.7147 0.5913 0.7945 0.061 Uiso 1 1 calc R . . . .
C11B C 0.2059(5) 0.2963(5) 0.0639(10) 0.046(3) Uani 1 1 d . U . . .
H11B H 0.1979 0.2720 0.0281 0.055 Uiso 1 1 calc R . . . .
C65A C 0.6761(6) 0.5480(6) 0.9346(10) 0.043(3) Uani 1 1 d . U . . .
C42A C 0.7503(7) 0.5259(6) 0.1933(10) 0.055(4) Uani 1 1 d . U . . .
H42A H 0.7673 0.5250 0.1507 0.066 Uiso 1 1 calc R . . . .
C38A C 0.7800(5) 0.4885(5) 0.4151(9) 0.037(3) Uani 1 1 d . U . . .
C43A C 0.7181(7) 0.5382(6) 0.1814(11) 0.059(4) Uani 1 1 d . U . . .
H43A H 0.7137 0.5473 0.1327 0.071 Uiso 1 1 calc R . . . .
C46A C 0.6746(6) 0.5281(6) 0.3794(10) 0.049(3) Uani 1 1 d . U . . .
H46A H 0.6504 0.5355 0.3720 0.059 Uiso 1 1 calc R . . . .
C63B C 0.3375(6) 0.4823(6) -0.3087(10) 0.049(3) Uani 1 1 d . U . . .
H63B H 0.3463 0.4790 -0.3583 0.059 Uiso 1 1 calc R . . . .
C6D C 0.3353(6) 0.3339(7) 0.2179(13) 0.064(4) Uani 1 1 d . U . . .
H6D H 0.3455 0.3662 0.1988 0.077 Uiso 1 1 calc R . . . .
C29A C 0.8149(5) 0.5130(5) 0.4665(9) 0.040(3) Uani 1 1 d . U . . .
C5D C 0.5129(8) 0.4178(8) 0.3805(13) 0.074(4) Uani 1 1 d . U . . .
H5D H 0.5131 0.3877 0.3748 0.089 Uiso 1 1 calc R . . . .
C3D C 0.6624(7) 0.7410(7) 0.8301(13) 0.068(4) Uani 1 1 d . U . . .
H3D H 0.6278 0.7278 0.8361 0.081 Uiso 1 1 calc R . . . .
C1D C 0.3430(7) 0.1960(7) 0.7379(14) 0.072(5) Uani 1 1 d . U . . .
H1D H 0.3354 0.2044 0.7880 0.086 Uiso 1 1 calc R . . . .
C67A C 0.7245(5) 0.5152(4) 0.8997(8) 0.029(3) Uani 1 1 d . U . . .
H67A H 0.7520 0.5130 0.9061 0.034 Uiso 1 1 calc R . . . .
C37B C 0.4768(4) 0.6267(4) 0.2787(8) 0.030(2) Uani 1 1 d . U . . .
C24B C 0.3669(4) 0.6362(4) 0.1992(7) 0.021(2) Uani 1 1 d . U . . .
C50B C 0.1802(5) 0.4620(5) -0.0102(8) 0.029(3) Uani 1 1 d . U . . .
H50B H 0.1587 0.4378 0.0222 0.034 Uiso 1 1 calc R . . . .
C27B C 0.4458(5) 0.7231(5) 0.2207(8) 0.036(3) Uani 1 1 d . U . . .
H27B H 0.4732 0.7528 0.2281 0.043 Uiso 1 1 calc R . . . .
C26B C 0.4169(5) 0.6993(4) 0.2812(8) 0.028(3) Uani 1 1 d . U . . .
H26B H 0.4248 0.7126 0.3302 0.034 Uiso 1 1 calc R . . . .
C25B C 0.3765(4) 0.6560(4) 0.2705(7) 0.025(2) Uani 1 1 d . U . . .
H25B H 0.3559 0.6404 0.3113 0.030 Uiso 1 1 calc R . . . .
C28B C 0.4345(5) 0.7035(4) 0.1497(8) 0.030(3) Uani 1 1 d . U . . .
H28B H 0.4543 0.7197 0.1084 0.036 Uiso 1 1 calc R . . . .
C35C C 0.9409(4) 1.0093(5) 0.1839(7) 0.029(2) Uani 1 1 d . U . . .
H35C H 0.9650 1.0095 0.1542 0.034 Uiso 1 1 calc R . . . .
C30B C 0.4393(5) 0.5951(4) 0.1342(8) 0.033(3) Uani 1 1 d . U . . .
H30B H 0.4258 0.5838 0.0861 0.039 Uiso 1 1 calc R . . . .
C9B C 0.2549(5) 0.3760(4) 0.0995(8) 0.030(2) Uani 1 1 d . U . . .
C29B C 0.4137(4) 0.5746(4) 0.2000(8) 0.026(2) Uani 1 1 d . U . . .
C16A C 0.6312(4) 0.3589(4) 0.7676(8) 0.029(3) Uani 1 1 d . U . . .
H16A H 0.6513 0.3707 0.8101 0.035 Uiso 1 1 calc R . . . .
C33B C 0.5464(5) 0.6913(6) 0.2188(10) 0.050(4) Uani 1 1 d . U . . .
H33B H 0.5635 0.7068 0.1749 0.060 Uiso 1 1 calc R . . . .
C43C C 0.8074(6) 0.8187(5) 0.0583(8) 0.041(3) Uani 1 1 d . U . . .
H43C H 0.8034 0.8060 0.0091 0.049 Uiso 1 1 calc R . . . .
C19A C 0.5727(5) 0.3241(5) 0.6440(9) 0.034(3) Uani 1 1 d . U . . .
H19A H 0.5522 0.3110 0.6022 0.041 Uiso 1 1 calc R . . . .
C65C C 0.8239(4) 0.7771(4) 0.8185(7) 0.027(2) Uani 1 1 d . U . . .
C54C C 1.0321(5) 0.8140(5) 0.6732(9) 0.038(3) Uani 1 1 d . U . . .
H54C H 1.0600 0.8124 0.6782 0.045 Uiso 1 1 calc R . . . .
C18A C 0.5555(6) 0.3063(5) 0.7153(9) 0.044(3) Uani 1 1 d . U . . .
H18A H 0.5236 0.2829 0.7221 0.052 Uiso 1 1 calc R . . . .
C11C C 0.7622(4) 0.7122(4) 0.4996(8) 0.029(2) Uani 1 1 d . U . . .
H11C H 0.7621 0.6866 0.4749 0.035 Uiso 1 1 calc R . . . .
C36B C 0.4973(5) 0.6482(5) 0.3499(9) 0.040(3) Uani 1 1 d . U . . .
H36B H 0.4813 0.6335 0.3952 0.048 Uiso 1 1 calc R . . . .
C44C C 0.8143(5) 0.7972(5) 0.1175(7) 0.033(3) Uani 1 1 d . U . . .
H44C H 0.8136 0.7683 0.1098 0.040 Uiso 1 1 calc R . . . .
C17A C 0.5854(5) 0.3232(5) 0.7751(9) 0.036(3) Uani 1 1 d . U . . .
H17A H 0.5743 0.3099 0.8235 0.043 Uiso 1 1 calc R . . . .
C32B C 0.5033(5) 0.6493(5) 0.2124(9) 0.037(3) Uani 1 1 d . U . . .
C35B C 0.5377(5) 0.6878(5) 0.3534(10) 0.044(3) Uani 1 1 d . U . . .
H35B H 0.5491 0.7013 0.4014 0.053 Uiso 1 1 calc R . . . .
C30A C 0.8524(5) 0.5035(5) 0.4840(10) 0.045(3) Uani 1 1 d . U . . .
H30A H 0.8760 0.5209 0.5203 0.054 Uiso 1 1 calc R . . . .
C40A C 0.7351(5) 0.5137(5) 0.3260(9) 0.040(3) Uani 1 1 d . U . . .
C31B C 0.4853(5) 0.6326(5) 0.1411(9) 0.042(3) Uani 1 1 d . U . . .
H31B H 0.5039 0.6465 0.0976 0.050 Uiso 1 1 calc R . . . .
C62C C 0.8387(6) 0.7015(5) 0.7978(9) 0.042(3) Uani 1 1 d . U . . .
H62C H 0.8449 0.6763 0.7937 0.050 Uiso 1 1 calc R . . . .
C61C C 0.8591(5) 0.7372(4) 0.7472(7) 0.027(3) Uani 1 1 d . U . . .
H61C H 0.8763 0.7353 0.7058 0.033 Uiso 1 1 calc R . . . .
C63C C 0.8089(6) 0.6999(5) 0.8561(9) 0.046(4) Uani 1 1 d . U . . .
H63C H 0.7939 0.6734 0.8883 0.055 Uiso 1 1 calc R . . . .
C9A C 0.8275(5) 0.6295(5) 0.5866(10) 0.042(3) Uani 1 1 d . U . . .
C14A C 0.8487(6) 0.6640(5) 0.5327(11) 0.046(3) Uani 1 1 d . U . . .
H14A H 0.8322 0.6637 0.4887 0.055 Uiso 1 1 calc R . . . .
C64C C 0.8021(5) 0.7381(5) 0.8655(8) 0.033(3) Uani 1 1 d . U . . .
H64C H 0.7822 0.7375 0.9048 0.040 Uiso 1 1 calc R . . . .
C45B C 0.4031(5) 0.5081(5) 0.4472(9) 0.036(3) Uani 1 1 d . U . . .
C58A C 0.5501(5) 0.4153(6) 0.8581(11) 0.048(3) Uani 1 1 d . U . . .
H58A H 0.5696 0.4293 0.9008 0.058 Uiso 1 1 calc R . . . .
C12B C 0.1801(6) 0.2867(5) 0.1316(10) 0.045(3) Uani 1 1 d . U . . .
H12B H 0.1541 0.2564 0.1411 0.054 Uiso 1 1 calc R . . . .
C34B C 0.5644(6) 0.7106(6) 0.2911(10) 0.054(4) Uani 1 1 d . U . . .
H34B H 0.5940 0.7384 0.2962 0.065 Uiso 1 1 calc R . . . .
C13A C 0.8943(6) 0.6987(6) 0.5440(12) 0.058(4) Uani 1 1 d . U . . .
H13A H 0.9106 0.7214 0.5059 0.070 Uiso 1 1 calc R . . . .
C6A C 0.6787(7) 0.6049(6) 0.6335(13) 0.062(4) Uani 1 1 d . U . . .
H6A H 0.6560 0.6112 0.6119 0.074 Uiso 1 1 calc R . . . .
Cl26 Cl 0.2443(3) 0.3588(3) 0.4189(4) 0.126(3) Uani 1 1 d D U . . .
Cl7 Cl 0.6753(4) 0.7066(4) 0.0892(6) 0.161(4) Uani 1 1 d . U . . .
Cl9 Cl 0.7001(3) 0.7460(5) 0.2384(7) 0.200(6) Uani 1 1 d . U . . .
Cl8 Cl 0.7097(4) 0.6678(6) 0.1909(9) 0.204(5) Uani 1 1 d . U . . .
C7D C 0.6730(14) 0.6987(16) 0.196(2) 0.170(8) Uani 1 1 d . U . . .
H7D H 0.6405 0.6780 0.2152 0.204 Uiso 1 1 calc R . . . .
Cl25 Cl 0.1533(5) 0.3486(7) 0.4348(11) 0.178(6) Uani 0.636(6) 1 d D U P A 1
Cl27 Cl 0.2292(4) 0.4066(5) 0.5356(8) 0.145(5) Uani 0.636(6) 1 d D U P A 1
Cl22 Cl 0.3862(4) 0.3087(5) 0.5407(8) 0.095(4) Uani 0.636(6) 1 d D U P A 1
Cl23 Cl 0.2875(4) 0.2663(4) 0.5141(9) 0.105(4) Uani 0.636(6) 1 d D U P A 1
Cl24 Cl 0.3444(4) 0.3670(4) 0.5255(8) 0.107(4) Uani 0.636(6) 1 d D U P A 1
C11D C 0.3365(7) 0.3128(7) 0.5602(19) 0.094(7) Uani 0.636(6) 1 d D U P A 1
H11D H 0.3308 0.3107 0.6157 0.113 Uiso 0.636(6) 1 calc R . P A 1
C8D C 0.2140(8) 0.3882(10) 0.4415(15) 0.095(6) Uani 0.636(6) 1 d D U P A 1
H8D H 0.2235 0.4157 0.4075 0.114 Uiso 0.636(6) 1 calc R . P A 1
C103 C 0.8832(7) 0.6195(6) 0.2754(13) 0.078(5) Uani 1 1 d D U . . .
H10A H 0.9037 0.6467 0.2433 0.093 Uiso 1 1 calc R . . . .
H10D H 0.8621 0.5932 0.2421 0.093 Uiso 1 1 calc R . . . .
O102 O 0.8537(7) 0.6323(6) 0.3264(11) 0.105(5) Uani 1 1 d D U . . .
C100 C 0.7965(8) 0.6600(7) 0.3346(12) 0.076(5) Uani 1 1 d D U . . .
H10E H 0.7790 0.6717 0.3058 0.114 Uiso 1 1 calc GR . . . .
H10F H 0.8181 0.6844 0.3693 0.114 Uiso 1 1 calc GR . . . .
H10G H 0.7745 0.6321 0.3632 0.114 Uiso 1 1 calc GR . . . .
C101 C 0.8242(8) 0.6473(7) 0.2812(13) 0.080(5) Uani 1 1 d D U . . .
H10H H 0.8448 0.6747 0.2494 0.096 Uiso 1 1 calc R . . . .
H10I H 0.8025 0.6214 0.2478 0.096 Uiso 1 1 calc R . . . .
C104 C 0.9136(9) 0.6053(8) 0.3216(15) 0.095(7) Uani 1 1 d D U . . .
H10J H 0.9418 0.6123 0.2928 0.142 Uiso 1 1 calc GR . . . .
H10K H 0.8956 0.5716 0.3324 0.142 Uiso 1 1 calc GR . . . .
H10L H 0.9228 0.6229 0.3689 0.142 Uiso 1 1 calc GR . . . .
Cl33 Cl 0.3336(5) 0.3125(5) 0.7677(8) 0.109(4) Uani 0.636(6) 1 d D U P A 1
Cl30 Cl 0.4506(5) 0.4416(4) 0.6611(7) 0.119(4) Uani 0.636(6) 1 d D U P A 1
Cl28 Cl 0.5533(4) 0.5206(5) 0.6550(8) 0.129(5) Uani 0.636(6) 1 d D U P A 1
Cl29 Cl 0.4928(4) 0.5085(7) 0.7790(9) 0.176(8) Uani 0.636(6) 1 d D U P A 1
C9D C 0.5017(10) 0.4849(17) 0.700(2) 0.18(2) Uani 0.636(6) 1 d D U P A 1
H9D H 0.5115 0.4640 0.7253 0.214 Uiso 0.636(6) 1 calc R . P A 1
Cl32 Cl 0.3134(9) 0.3708(9) 0.8599(13) 0.183(10) Uani 0.636(6) 1 d D U P A 1
C10D C 0.2872(9) 0.3240(9) 0.7956(13) 0.088(5) Uani 0.636(6) 1 d D U P A 1
H10M H 0.2631 0.2959 0.8236 0.106 Uiso 0.636(6) 1 calc R . P A 1
Cl31 Cl 0.2594(5) 0.3316(5) 0.7166(8) 0.123(4) Uani 0.636(6) 1 d D U P A 1
C202 C 0.5389(14) 0.5665(13) 0.152(2) 0.156(9) Uani 1 1 d D U . . .
H20A H 0.5489 0.5920 0.1144 0.187 Uiso 1 1 calc R . . . .
H20B H 0.5070 0.5569 0.1709 0.187 Uiso 1 1 calc R . . . .
C205 C 0.5003(15) 0.4780(13) -0.004(2) 0.169(11) Uani 1 1 d D U . . .
H20C H 0.4805 0.4491 0.0246 0.253 Uiso 1 1 calc GR . . . .
H20D H 0.5275 0.4772 -0.0240 0.253 Uiso 1 1 calc GR . . . .
H20E H 0.4821 0.4807 -0.0449 0.253 Uiso 1 1 calc GR . . . .
C204 C 0.5168(15) 0.5198(14) 0.048(2) 0.163(9) Uani 1 1 d D U . . .
H20F H 0.4887 0.5218 0.0623 0.195 Uiso 1 1 calc R . . . .
H20G H 0.5371 0.5481 0.0180 0.195 Uiso 1 1 calc R . . . .
O203 O 0.5439(11) 0.5244(10) 0.1231(17) 0.176(8) Uani 1 1 d D U . . .
C201 C 0.5744(14) 0.5778(14) 0.214(2) 0.158(10) Uani 1 1 d D U . . .
H20H H 0.5607 0.5537 0.2532 0.237 Uiso 1 1 calc GR . . . .
H20I H 0.5831 0.6084 0.2357 0.237 Uiso 1 1 calc DGR . . . .
H20J H 0.6024 0.5786 0.1933 0.237 Uiso 1 1 calc GR . . . .
Cl1E Cl 0.3018(10) 0.2949(7) 0.7690(13) 0.115(7) Uani 0.364(6) 1 d D U P A 2
Cl2E Cl 0.2965(8) 0.3654(10) 0.853(2) 0.119(10) Uani 0.364(6) 1 d D U P A 2
C10E C 0.2620(11) 0.3066(11) 0.825(2) 0.088(5) Uani 0.364(6) 1 d D U P A 2
H10N H 0.2539 0.2869 0.8718 0.106 Uiso 0.364(6) 1 calc R . P A 2
Cl3E Cl 0.2115(10) 0.2907(16) 0.779(3) 0.29(2) Uani 0.364(6) 1 d D U P A 2
C8E C 0.1934(9) 0.3313(19) 0.4769(19) 0.131(8) Uani 0.364(6) 1 d D U P A 2
H8E H 0.1930 0.3592 0.4984 0.157 Uiso 0.364(6) 1 calc R . P A 2
Cl4E Cl 0.1444(8) 0.3087(15) 0.4149(18) 0.212(10) Uani 0.364(6) 1 d D U P A 2
Cl5E Cl 0.1773(4) 0.2939(4) 0.5565(9) 0.076(4) Uani 0.364(6) 1 d D U P A 2
Cl8E Cl 0.5551(11) 0.5583(12) 0.772(2) 0.223(12) Uani 0.364(6) 1 d D U P A 2
C9E C 0.5101(14) 0.5241(11) 0.710(3) 0.145(10) Uani 0.364(6) 1 d D U P A 2
H9E H 0.5267 0.5185 0.6680 0.174 Uiso 0.364(6) 1 calc R . P A 2
Cl9E Cl 0.4856(6) 0.5532(6) 0.6686(10) 0.094(5) Uani 0.364(6) 1 d D U P A 2
Cl7E Cl 0.4715(10) 0.4678(8) 0.7429(19) 0.150(8) Uani 0.364(6) 1 d D U P A 2
Cl3F Cl 0.2802(11) 0.2815(19) 0.540(3) 0.27(3) Uani 0.364(6) 1 d D U P A 2
Cl1F Cl 0.3716(11) 0.2862(13) 0.5530(16) 0.139(13) Uani 0.364(6) 1 d D U P A 2
C11E C 0.3326(12) 0.2931(17) 0.497(3) 0.20(2) Uani 0.364(6) 1 d D U P A 2
H11E H 0.3228 0.2682 0.4578 0.246 Uiso 0.364(6) 1 calc R . P A 2
Cl2F Cl 0.3611(6) 0.3456(7) 0.4471(10) 0.096(6) Uani 0.364(6) 1 d D U P A 2
Cl35 Cl 0.6170(17) 0.6803(14) 0.510(2) 0.227(14) Uani 0.364(6) 1 d D U P A 1
Cl36 Cl 0.6221(17) 0.5992(13) 0.459(3) 0.235(14) Uani 0.364(6) 1 d D U P A 1
Cl34 Cl 0.6419(19) 0.6742(16) 0.355(2) 0.263(15) Uani 0.364(6) 1 d D U P A 1
C12D C 0.610(2) 0.6431(16) 0.434(2) 0.243(15) Uani 0.364(6) 1 d D U P A 1
H12D H 0.5758 0.6272 0.4194 0.291 Uiso 0.364(6) 1 calc R . P A 1
Cl4F Cl 0.5640(8) 0.6020(8) 0.5723(14) 0.222(8) Uani 0.636(6) 1 d D U P A 2
Cl6F Cl 0.6371(9) 0.6975(8) 0.5885(15) 0.232(9) Uani 0.636(6) 1 d D U P A 2
C12E C 0.5970(14) 0.6549(12) 0.5262(19) 0.242(11) Uani 0.636(6) 1 d D U P A 2
H12E H 0.5750 0.6656 0.5086 0.291 Uiso 0.636(6) 1 calc R . P A 2
Cl5F Cl 0.6246(10) 0.6484(10) 0.4468(13) 0.259(10) Uani 0.636(6) 1 d D U P A 2

loop_
_atom_site_aniso_label
_atom_site_aniso_U_11
_atom_site_aniso_U_22
_atom_site_aniso_U_33
_atom_site_aniso_U_23
_atom_site_aniso_U_13
_atom_site_aniso_U_12
Ir01 0.0120(2) 0.0160(2) 0.0175(2) -0.00379(17) 0.00278(17) 0.00421(19)
Ir1B 0.0224(3) 0.0153(2) 0.0235(3) 0.00052(19) -0.00498(19) 0.0078(2)
Ir1A 0.0237(3) 0.0182(3) 0.0529(4) -0.0044(2) 0.0033(2) 0.0065(2)
Cl1C 0.0156(13) 0.0266(14) 0.0217(14) -0.0091(10) -0.0021(10) 0.0117(11)
P1C 0.0132(13) 0.0164(13) 0.0163(15) -0.0001(10) 0.0042(10) 0.0048(11)
P2C 0.0125(13) 0.0163(13) 0.0125(14) -0.0019(10) 0.0029(9) 0.0050(11)
Cl1B 0.0298(16) 0.0347(17) 0.0240(16) 0.0027(12) -0.0023(12) 0.0119(14)
P1B 0.0228(15) 0.0175(14) 0.0247(16) -0.0057(11) -0.0089(11) 0.0098(12)
P2B 0.0214(14) 0.0136(13) 0.0190(15) -0.0026(10) -0.0042(11) 0.0066(11)
Cl1A 0.0284(17) 0.0343(18) 0.054(2) -0.0056(15) -0.0001(14) 0.0154(14)
P1A 0.0290(18) 0.0202(16) 0.050(2) 0.0001(14) 0.0084(15) 0.0078(14)
P2A 0.0237(16) 0.0208(15) 0.039(2) -0.0026(13) 0.0029(13) 0.0089(13)
Cl11 0.068(3) 0.063(2) 0.039(2) 0.0128(18) 0.0026(18) 0.044(2)
Cl2 0.0347(19) 0.062(3) 0.059(3) 0.0083(19) -0.0009(16) 0.0253(18)
Cl21 0.057(3) 0.068(3) 0.058(3) 0.001(2) -0.015(2) 0.036(2)
Cl10 0.035(2) 0.087(3) 0.036(2) 0.0080(19) 0.0032(15) 0.031(2)
Cl3 0.042(2) 0.061(3) 0.052(3) 0.014(2) -0.0056(17) 0.0068(19)
Cl17 0.040(2) 0.054(2) 0.082(3) 0.010(2) -0.004(2) 0.0217(19)
Cl1 0.096(4) 0.077(3) 0.047(3) 0.004(2) 0.007(2) 0.066(3)
Cl4 0.103(4) 0.047(3) 0.071(3) 0.013(2) 0.045(3) 0.024(3)
Cl6 0.067(3) 0.091(4) 0.087(4) 0.025(3) 0.025(3) 0.043(3)
Cl12 0.041(2) 0.050(3) 0.129(5) -0.037(3) -0.013(3) 0.014(2)
Cl15 0.072(3) 0.072(3) 0.093(5) 0.002(3) -0.004(3) 0.033(3)
Cl13 0.057(3) 0.075(3) 0.111(5) 0.008(3) -0.021(3) 0.028(3)
Cl14 0.058(3) 0.104(4) 0.076(4) -0.007(3) -0.014(2) 0.041(3)
Cl16 0.081(4) 0.060(3) 0.130(5) 0.006(3) -0.048(3) 0.030(3)
Cl5 0.085(4) 0.069(4) 0.176(7) 0.012(4) 0.027(4) 0.052(3)
Cl18 0.102(5) 0.067(4) 0.163(6) 0.015(4) 0.066(5) 0.043(3)
Cl19 0.241(9) 0.139(6) 0.061(4) -0.006(3) -0.024(4) 0.153(6)
Cl20 0.093(4) 0.099(5) 0.192(8) -0.056(5) -0.065(4) 0.067(4)
O5C 0.019(4) 0.014(3) 0.021(4) 0.000(3) 0.005(3) 0.008(3)
O6C 0.017(4) 0.016(3) 0.012(3) 0.001(2) 0.003(3) 0.006(3)
O3B 0.029(4) 0.023(4) 0.020(4) -0.006(3) -0.007(3) 0.014(3)
O6B 0.022(4) 0.014(3) 0.028(4) -0.005(3) 0.001(3) 0.003(3)
O1B 0.023(4) 0.017(4) 0.034(5) 0.001(3) -0.009(3) 0.003(3)
O3A 0.020(4) 0.030(4) 0.046(5) -0.004(4) 0.003(3) 0.012(3)
O4B 0.022(3) 0.018(4) 0.029(5) -0.006(3) -0.006(3) 0.009(3)
O2C 0.017(4) 0.022(4) 0.034(5) 0.000(3) 0.000(3) 0.008(3)
O6A 0.024(4) 0.016(4) 0.047(4) 0.003(3) 0.009(3) 0.005(3)
O5B 0.025(4) 0.016(4) 0.026(4) -0.003(3) -0.012(3) 0.007(3)
O4C 0.012(3) 0.020(4) 0.015(3) -0.002(3) 0.005(3) 0.004(3)
O3C 0.019(4) 0.020(4) 0.025(4) 0.002(3) 0.001(3) 0.010(3)
O2B 0.025(4) 0.022(4) 0.035(5) 0.002(3) -0.005(3) 0.013(3)
O1A 0.030(4) 0.026(4) 0.063(6) -0.005(4) 0.010(4) 0.009(4)
O5A 0.029(4) 0.022(4) 0.057(5) -0.003(4) 0.013(4) 0.003(4)
O1C 0.019(4) 0.030(4) 0.036(5) 0.000(3) 0.001(3) 0.014(3)
N1C 0.014(4) 0.017(4) 0.016(4) -0.003(3) 0.002(3) 0.004(3)
C17C 0.018(6) 0.023(5) 0.030(5) 0.003(4) 0.004(4) 0.011(5)
C25A 0.031(6) 0.022(6) 0.061(7) 0.003(5) 0.007(5) 0.011(5)
O4A 0.023(4) 0.026(4) 0.040(4) -0.004(3) 0.001(3) 0.013(4)
O2A 0.026(4) 0.024(4) 0.069(6) -0.001(4) 0.014(4) 0.012(4)
N2C 0.011(3) 0.019(4) 0.017(4) 0.004(3) 0.004(3) 0.005(3)
C16C 0.019(6) 0.019(4) 0.021(5) -0.001(3) 0.001(4) 0.007(4)
C58C 0.021(4) 0.007(5) 0.023(4) 0.000(3) 0.005(3) 0.003(4)
C57C 0.018(4) 0.011(5) 0.033(5) -0.004(4) 0.001(3) 0.003(4)
C7C 0.019(5) 0.027(6) 0.021(5) -0.005(4) -0.002(4) 0.003(4)
C8C 0.015(4) 0.014(5) 0.024(5) -0.004(4) 0.002(3) 0.004(4)
C27C 0.021(5) 0.019(5) 0.018(5) -0.003(4) -0.003(3) 0.012(4)
C49A 0.022(4) 0.027(6) 0.044(5) 0.001(4) 0.001(3) 0.014(4)
C3C 0.014(4) 0.020(5) 0.019(5) -0.004(4) 0.001(3) 0.004(4)
C18C 0.021(6) 0.025(5) 0.029(5) 0.004(4) 0.001(4) 0.012(5)
C16B 0.031(5) 0.026(6) 0.026(5) -0.002(4) -0.006(4) 0.014(5)
C23C 0.017(4) 0.012(5) 0.019(4) 0.002(3) 0.007(3) 0.003(4)
C26C 0.020(5) 0.025(6) 0.028(5) 0.004(4) -0.001(4) 0.013(5)
C24C 0.019(5) 0.019(6) 0.029(5) -0.001(4) 0.004(4) 0.011(4)
N2B 0.021(4) 0.016(4) 0.026(5) 0.000(3) -0.003(3) 0.007(3)
C13C 0.027(6) 0.017(5) 0.031(6) 0.005(4) 0.001(4) 0.004(5)
C28C 0.013(4) 0.013(5) 0.018(4) 0.004(3) 0.003(3) 0.005(4)
C45C 0.023(6) 0.023(5) 0.015(4) -0.003(3) 0.005(4) 0.004(4)
C2C 0.012(4) 0.019(4) 0.024(5) -0.005(3) 0.002(3) 0.000(3)
C28A 0.036(5) 0.022(6) 0.044(6) -0.003(5) 0.002(4) 0.008(5)
C68B 0.024(5) 0.024(6) 0.028(4) -0.009(4) -0.004(3) 0.009(4)
C33C 0.027(5) 0.022(5) 0.022(6) 0.012(4) 0.002(4) 0.008(4)
C38B 0.029(5) 0.027(5) 0.035(5) -0.010(3) -0.007(3) 0.011(4)
C66C 0.020(5) 0.025(5) 0.014(5) -0.001(3) -0.001(4) 0.005(4)
C57B 0.035(5) 0.025(5) 0.024(6) -0.002(4) -0.010(4) 0.016(4)
N1B 0.028(4) 0.014(4) 0.039(5) -0.007(3) -0.015(3) 0.010(3)
C47C 0.029(6) 0.023(5) 0.014(5) -0.002(3) 0.004(4) 0.012(5)
C15B 0.028(4) 0.011(5) 0.022(4) -0.004(3) -0.004(3) 0.007(4)
C14C 0.017(5) 0.014(4) 0.016(4) 0.000(3) 0.001(3) 0.000(4)
C67C 0.012(5) 0.024(5) 0.013(5) -0.006(3) -0.001(3) 0.001(4)
C49C 0.020(5) 0.017(5) 0.023(4) 0.001(4) 0.003(3) 0.009(4)
C48C 0.022(6) 0.022(4) 0.015(4) -0.004(3) 0.000(3) 0.010(4)
C17B 0.029(5) 0.026(6) 0.031(5) -0.002(4) -0.006(4) 0.016(5)
C19C 0.017(5) 0.021(5) 0.020(5) 0.005(3) 0.003(4) 0.006(4)
C25C 0.016(5) 0.017(5) 0.029(5) 0.005(4) 0.002(3) 0.004(4)
C20C 0.017(5) 0.020(4) 0.017(4) 0.002(3) 0.003(3) 0.007(4)
C51A 0.027(5) 0.043(8) 0.052(6) 0.011(5) -0.005(4) 0.010(5)
C22B 0.031(5) 0.026(6) 0.024(5) 0.001(4) -0.001(4) 0.014(4)
C46B 0.047(6) 0.030(6) 0.033(6) -0.003(5) -0.012(4) 0.025(5)
C49B 0.026(5) 0.023(5) 0.021(5) 0.000(4) -0.006(3) 0.012(4)
C46C 0.031(6) 0.021(5) 0.018(4) -0.009(3) 0.004(4) 0.010(5)
C6C 0.019(5) 0.029(7) 0.037(6) -0.006(5) -0.006(4) 0.006(5)
C36C 0.023(5) 0.032(5) 0.011(5) 0.005(4) -0.003(4) 0.012(4)
C56A 0.023(4) 0.036(6) 0.051(6) 0.001(4) -0.001(4) 0.019(4)
C34A 0.041(6) 0.035(7) 0.062(9) -0.007(6) 0.021(6) 0.017(5)
C68C 0.016(5) 0.012(4) 0.014(4) 0.002(3) 0.002(3) 0.001(4)
N1A 0.021(4) 0.019(4) 0.044(6) -0.003(3) 0.008(4) 0.004(3)
C35A 0.039(7) 0.026(6) 0.060(9) -0.003(5) 0.013(6) 0.008(5)
C1C 0.018(4) 0.018(4) 0.015(5) 0.002(3) 0.001(3) 0.002(4)
C39B 0.029(4) 0.022(5) 0.035(5) -0.010(4) -0.006(4) 0.012(4)
C60B 0.036(5) 0.008(5) 0.029(4) -0.002(4) 0.005(3) 0.004(4)
C9C 0.015(5) 0.018(4) 0.018(4) 0.002(3) 0.003(3) 0.005(4)
C56C 0.027(5) 0.016(6) 0.039(5) -0.012(4) -0.007(4) 0.011(5)
C21A 0.035(5) 0.019(6) 0.044(6) 0.002(5) 0.009(4) 0.010(5)
C15C 0.006(4) 0.012(4) 0.016(4) -0.002(3) -0.004(3) -0.004(3)
C21C 0.021(5) 0.019(5) 0.018(5) 0.001(4) 0.004(4) 0.006(4)
C51B 0.035(6) 0.036(6) 0.029(6) -0.001(4) -0.007(4) 0.023(5)
C18B 0.034(6) 0.033(7) 0.029(5) -0.003(4) -0.006(4) 0.021(5)
C10A 0.042(6) 0.017(5) 0.063(6) -0.004(4) 0.011(4) 0.012(4)
C22C 0.024(5) 0.019(5) 0.021(5) -0.001(4) 0.006(4) 0.010(5)
C59B 0.023(4) 0.014(5) 0.028(4) -0.006(4) -0.002(3) 0.005(4)
C68A 0.025(5) 0.025(6) 0.037(6) -0.004(4) 0.000(4) 0.013(4)
N2A 0.037(5) 0.015(4) 0.065(6) 0.004(4) 0.017(4) 0.007(4)
C58B 0.027(5) 0.021(5) 0.019(5) -0.003(4) -0.005(3) 0.012(4)
C50A 0.035(5) 0.038(7) 0.051(6) 0.005(5) -0.004(4) 0.018(5)
C21B 0.032(5) 0.023(6) 0.022(5) 0.000(4) 0.002(4) 0.013(4)
C36A 0.031(6) 0.027(6) 0.058(8) -0.001(5) 0.015(5) 0.007(5)
C65B 0.040(6) 0.026(7) 0.036(5) -0.002(4) 0.009(4) 0.013(5)
C66A 0.050(7) 0.040(7) 0.048(8) -0.011(6) -0.004(5) 0.031(6)
C59C 0.016(5) 0.013(4) 0.018(5) 0.003(3) 0.003(3) 0.002(4)
C20A 0.028(5) 0.031(6) 0.043(5) -0.004(4) 0.003(4) 0.013(4)
C5C 0.017(5) 0.035(7) 0.037(6) -0.004(5) 0.000(4) 0.009(5)
C38C 0.021(5) 0.024(4) 0.015(5) 0.004(3) -0.002(3) 0.011(4)
C3B 0.032(5) 0.019(6) 0.045(5) -0.010(4) -0.019(4) 0.014(5)
C15A 0.022(4) 0.017(5) 0.044(5) 0.001(4) 0.006(3) 0.008(4)
C23B 0.027(5) 0.021(5) 0.025(5) -0.001(3) -0.003(3) 0.013(4)
C10C 0.018(6) 0.017(5) 0.029(5) -0.007(4) 0.002(4) 0.005(4)
C14B 0.033(5) 0.019(4) 0.047(5) -0.001(4) -0.020(4) 0.016(4)
C32C 0.031(5) 0.025(4) 0.022(6) 0.011(4) 0.003(4) 0.014(4)
C2A 0.051(6) 0.026(5) 0.059(7) -0.006(5) 0.009(5) 0.019(5)
C26A 0.026(6) 0.023(6) 0.059(7) -0.006(5) 0.003(5) 0.006(5)
C47B 0.035(5) 0.020(5) 0.026(5) -0.003(4) -0.005(4) 0.016(5)
C54B 0.048(6) 0.034(6) 0.034(7) 0.002(5) -0.014(5) 0.020(5)
C31A 0.035(6) 0.034(6) 0.067(9) -0.007(6) 0.012(5) 0.014(5)
C23A 0.035(6) 0.018(6) 0.052(7) -0.008(5) 0.004(5) 0.009(5)
C10B 0.044(7) 0.025(5) 0.060(7) -0.022(4) -0.033(5) 0.023(5)
C29C 0.019(5) 0.026(4) 0.019(5) 0.007(3) 0.004(4) 0.009(4)
C53C 0.023(5) 0.021(6) 0.057(6) -0.005(5) 0.005(4) 0.010(5)
C48B 0.027(4) 0.015(5) 0.023(5) -0.009(3) -0.009(3) 0.010(4)
C12C 0.044(8) 0.024(6) 0.046(6) 0.000(4) -0.003(5) 0.016(6)
C53B 0.043(6) 0.040(6) 0.035(7) 0.005(5) -0.010(5) 0.025(5)
C22A 0.031(5) 0.016(6) 0.045(5) 0.000(4) 0.011(4) 0.005(5)
C42C 0.033(7) 0.038(6) 0.023(5) -0.001(4) -0.007(5) 0.008(5)
C67B 0.022(5) 0.034(7) 0.038(6) -0.012(5) -0.001(4) 0.008(5)
C20B 0.034(5) 0.021(6) 0.025(5) 0.001(4) -0.002(4) 0.014(4)
C37A 0.032(5) 0.023(5) 0.048(7) 0.004(4) 0.019(4) 0.006(4)
C52B 0.039(5) 0.031(5) 0.020(6) -0.007(4) -0.014(4) 0.020(4)
C48A 0.038(6) 0.022(6) 0.045(5) 0.001(4) 0.006(4) 0.012(5)
C56B 0.038(6) 0.023(5) 0.020(6) -0.001(4) -0.010(4) 0.009(4)
C1B 0.037(5) 0.018(4) 0.037(5) 0.003(3) -0.014(4) 0.012(4)
C4C 0.014(4) 0.035(7) 0.030(6) -0.001(5) 0.008(4) 0.009(4)
C8B 0.034(5) 0.025(6) 0.047(5) -0.011(4) -0.021(4) 0.017(5)
C5A 0.057(8) 0.034(8) 0.092(8) 0.007(7) 0.024(7) 0.030(7)
C52C 0.024(5) 0.018(6) 0.041(5) -0.001(4) 0.009(4) 0.009(5)
C50C 0.024(5) 0.013(5) 0.027(5) -0.003(4) 0.007(4) 0.004(4)
C37C 0.022(5) 0.025(4) 0.018(5) 0.006(3) 0.001(4) 0.010(4)
C51C 0.024(5) 0.017(6) 0.038(5) 0.003(4) 0.015(4) 0.009(5)
C27A 0.025(5) 0.012(5) 0.050(5) -0.005(4) 0.005(4) 0.002(4)
C40C 0.016(5) 0.022(5) 0.019(4) -0.005(3) -0.003(3) 0.003(4)
C4D 0.037(6) 0.038(7) 0.044(6) 0.007(5) 0.002(4) 0.021(5)
C61B 0.038(6) 0.026(7) 0.027(5) 0.005(4) 0.006(4) 0.007(5)
C55B 0.046(6) 0.024(6) 0.025(7) -0.003(4) -0.011(5) 0.013(5)
C1A 0.043(5) 0.021(4) 0.058(6) -0.009(4) 0.003(4) 0.012(4)
C52A 0.032(5) 0.039(7) 0.055(6) 0.006(5) -0.001(4) 0.015(5)
C41C 0.026(6) 0.028(6) 0.023(5) 0.003(4) -0.003(4) 0.004(5)
C66B 0.035(6) 0.037(8) 0.039(5) -0.008(5) 0.005(4) 0.014(6)
C7A 0.050(7) 0.022(7) 0.085(8) 0.005(6) 0.014(6) 0.019(6)
C44B 0.064(8) 0.079(11) 0.051(8) -0.002(7) -0.013(6) 0.052(8)
C24A 0.031(6) 0.026(7) 0.059(7) 0.000(5) 0.009(5) 0.012(6)
C60C 0.019(5) 0.016(4) 0.019(5) 0.004(3) 0.002(4) 0.002(4)
C39C 0.007(5) 0.020(4) 0.020(4) 0.000(3) 0.001(3) 0.001(4)
C19B 0.035(5) 0.025(6) 0.028(6) 0.003(4) -0.001(4) 0.017(5)
C61A 0.046(7) 0.054(8) 0.059(9) 0.002(6) 0.006(6) 0.040(7)
C59A 0.026(5) 0.034(6) 0.046(6) -0.003(5) 0.001(4) 0.018(5)
C2B 0.031(5) 0.023(5) 0.041(6) 0.001(4) -0.016(4) 0.012(4)
C57A 0.024(4) 0.034(6) 0.047(5) 0.001(4) 0.002(3) 0.017(4)
C45A 0.054(7) 0.023(7) 0.049(6) 0.003(5) 0.004(5) 0.016(6)
C32A 0.030(5) 0.024(5) 0.058(8) 0.003(5) 0.019(5) 0.005(4)
C60A 0.046(6) 0.037(6) 0.041(6) 0.005(5) 0.008(5) 0.028(5)
C8A 0.041(6) 0.022(6) 0.069(6) 0.006(5) 0.019(5) 0.013(5)
C4B 0.039(6) 0.033(7) 0.060(7) -0.016(6) -0.033(5) 0.019(6)
C33A 0.037(6) 0.031(6) 0.064(9) 0.000(5) 0.022(5) 0.010(5)
C6B 0.044(7) 0.059(10) 0.081(8) -0.015(7) -0.023(6) 0.036(7)
C55A 0.036(6) 0.074(10) 0.060(8) 0.027(7) 0.008(5) 0.026(6)
C30C 0.035(6) 0.026(5) 0.030(7) 0.008(4) 0.011(5) 0.015(4)
C40B 0.043(5) 0.042(7) 0.043(6) -0.005(5) -0.011(4) 0.028(5)
C31C 0.030(6) 0.027(5) 0.034(7) 0.008(4) 0.006(5) 0.015(5)
C54A 0.041(7) 0.067(10) 0.065(8) 0.022(6) 0.005(5) 0.018(7)
C62B 0.058(7) 0.030(7) 0.028(6) -0.002(5) 0.006(5) 0.016(6)
C12A 0.044(7) 0.031(7) 0.089(10) 0.003(6) 0.006(6) 0.013(6)
C5B 0.042(7) 0.047(9) 0.081(8) -0.018(7) -0.030(6) 0.028(7)
C41A 0.051(8) 0.027(7) 0.043(6) 0.009(5) 0.017(5) 0.009(6)
C34C 0.026(6) 0.037(5) 0.023(6) 0.009(4) -0.003(4) 0.013(5)
C55C 0.028(6) 0.026(7) 0.052(7) -0.010(5) -0.006(4) 0.015(5)
C53A 0.028(6) 0.058(9) 0.059(7) 0.014(6) -0.005(5) 0.012(5)
C44A 0.077(10) 0.041(9) 0.053(6) 0.011(6) 0.002(6) 0.025(8)
C62A 0.085(11) 0.077(11) 0.068(10) -0.011(8) -0.006(8) 0.068(10)
C42B 0.056(8) 0.093(12) 0.060(9) -0.007(7) -0.009(6) 0.059(9)
C47A 0.043(7) 0.035(8) 0.049(6) 0.002(5) 0.007(5) 0.019(6)
C7B 0.038(6) 0.037(8) 0.062(7) -0.011(6) -0.012(5) 0.023(6)
C11A 0.043(6) 0.027(6) 0.091(10) 0.003(6) 0.004(6) 0.008(5)
C2D 0.023(6) 0.038(6) 0.037(6) 0.005(4) 0.001(5) 0.014(5)
C13B 0.037(6) 0.026(5) 0.062(7) 0.001(4) -0.024(5) 0.012(4)
C63A 0.072(9) 0.076(11) 0.052(9) -0.006(7) 0.009(7) 0.056(9)
C39A 0.034(6) 0.019(6) 0.045(5) 0.001(4) 0.007(4) 0.007(5)
C41B 0.041(6) 0.055(8) 0.045(7) -0.021(6) -0.017(5) 0.031(6)
C43B 0.070(8) 0.106(14) 0.062(10) 0.003(9) -0.012(7) 0.064(9)
C3A 0.050(6) 0.025(7) 0.067(6) 0.000(5) 0.016(5) 0.021(6)
C64A 0.073(9) 0.057(9) 0.060(9) -0.020(7) -0.007(7) 0.049(8)
C64B 0.057(7) 0.041(8) 0.037(6) -0.001(5) 0.012(4) 0.025(7)
C4A 0.052(7) 0.023(7) 0.080(8) 0.004(6) 0.022(6) 0.021(6)
C11B 0.042(7) 0.026(5) 0.069(8) -0.014(5) -0.039(5) 0.017(5)
C65A 0.049(7) 0.043(7) 0.049(7) -0.006(6) 0.000(5) 0.032(6)
C42A 0.077(9) 0.032(8) 0.044(7) 0.004(6) 0.008(6) 0.017(7)
C38A 0.033(5) 0.026(5) 0.045(6) 0.004(4) 0.014(4) 0.010(4)
C43A 0.080(10) 0.033(8) 0.052(7) 0.015(6) 0.010(6) 0.019(7)
C46A 0.057(8) 0.038(8) 0.054(6) 0.009(5) 0.006(5) 0.025(7)
C63B 0.063(7) 0.049(9) 0.032(6) 0.003(6) 0.012(5) 0.025(7)
C6D 0.034(7) 0.045(9) 0.106(9) 0.006(7) -0.002(6) 0.015(6)
C29A 0.034(6) 0.028(6) 0.052(7) 0.002(5) 0.013(4) 0.011(5)
C5D 0.094(8) 0.080(11) 0.074(8) -0.019(6) -0.051(6) 0.063(8)
C3D 0.064(10) 0.055(8) 0.084(8) 0.027(6) 0.042(6) 0.030(7)
C1D 0.058(8) 0.066(8) 0.084(12) 0.000(7) -0.015(7) 0.025(7)
C67A 0.030(6) 0.021(5) 0.038(6) -0.003(4) -0.002(4) 0.015(5)
C37B 0.022(5) 0.022(5) 0.043(5) -0.013(4) -0.004(4) 0.010(4)
C24B 0.023(5) 0.013(4) 0.026(5) -0.003(3) -0.003(3) 0.009(3)
C50B 0.028(5) 0.031(6) 0.031(6) 0.003(5) -0.007(4) 0.018(5)
C27B 0.039(7) 0.027(6) 0.030(6) -0.002(4) -0.003(4) 0.009(5)
C26B 0.032(6) 0.017(5) 0.032(6) -0.004(4) -0.005(4) 0.009(4)
C25B 0.030(5) 0.018(5) 0.028(5) -0.003(4) 0.000(4) 0.012(4)
C28B 0.031(6) 0.023(5) 0.028(5) 0.002(4) 0.000(4) 0.008(4)
C35C 0.023(5) 0.034(5) 0.022(6) 0.008(4) -0.001(4) 0.010(4)
C30B 0.030(5) 0.024(5) 0.040(6) -0.010(4) 0.003(4) 0.010(4)
C9B 0.027(5) 0.017(4) 0.047(6) -0.009(4) -0.019(4) 0.011(4)
C29B 0.022(4) 0.022(5) 0.034(5) -0.013(4) -0.002(3) 0.012(4)
C16A 0.025(5) 0.023(5) 0.041(6) 0.005(4) 0.006(4) 0.013(4)
C33B 0.033(6) 0.039(7) 0.053(7) -0.014(5) 0.001(5) -0.001(5)
C43C 0.051(9) 0.038(6) 0.019(5) -0.006(4) -0.005(5) 0.010(6)
C19A 0.023(5) 0.032(6) 0.045(6) -0.005(4) 0.001(4) 0.011(4)
C65C 0.027(6) 0.024(5) 0.023(5) 0.002(4) 0.006(4) 0.007(4)
C54C 0.025(6) 0.030(7) 0.060(7) -0.004(5) 0.002(4) 0.016(6)
C18A 0.038(6) 0.034(7) 0.046(6) -0.002(5) 0.006(4) 0.008(5)
C11C 0.018(6) 0.019(5) 0.042(6) 0.001(4) 0.006(4) 0.003(5)
C36B 0.032(6) 0.034(6) 0.044(6) -0.016(5) -0.011(4) 0.010(5)
C44C 0.041(7) 0.029(6) 0.018(5) -0.009(4) -0.001(4) 0.009(5)
C17A 0.032(5) 0.026(6) 0.044(6) 0.002(5) 0.008(4) 0.011(5)
C32B 0.026(5) 0.031(6) 0.044(6) -0.011(4) -0.003(4) 0.008(4)
C35B 0.032(6) 0.035(6) 0.052(7) -0.019(5) -0.005(5) 0.007(5)
C30A 0.027(6) 0.033(6) 0.065(9) -0.008(6) 0.007(5) 0.008(5)
C40A 0.046(7) 0.024(7) 0.042(5) 0.008(4) 0.008(4) 0.011(6)
C31B 0.031(6) 0.031(6) 0.047(6) -0.011(5) 0.002(4) 0.003(5)
C62C 0.064(9) 0.024(6) 0.034(7) 0.011(5) 0.009(6) 0.020(6)
C61C 0.039(7) 0.014(5) 0.025(6) -0.001(4) -0.003(5) 0.009(5)
C63C 0.064(9) 0.032(6) 0.034(7) 0.006(5) 0.010(6) 0.017(6)
C9A 0.039(5) 0.017(5) 0.067(7) 0.004(4) 0.014(4) 0.011(4)
C14A 0.043(6) 0.020(5) 0.071(8) 0.005(5) 0.017(5) 0.013(5)
C64C 0.040(7) 0.026(5) 0.019(6) 0.004(4) 0.003(5) 0.006(5)
C45B 0.046(5) 0.033(6) 0.035(6) -0.012(4) -0.014(4) 0.024(5)
C58A 0.036(6) 0.054(8) 0.057(7) 0.007(5) 0.009(5) 0.025(6)
C12B 0.043(7) 0.022(5) 0.072(8) -0.005(5) -0.037(5) 0.017(5)
C34B 0.034(7) 0.043(8) 0.056(7) -0.019(5) -0.006(5) -0.002(6)
C13A 0.047(7) 0.028(7) 0.088(10) 0.009(6) 0.008(6) 0.009(5)
C6A 0.062(9) 0.040(9) 0.094(8) 0.012(7) 0.023(7) 0.033(8)
Cl26 0.199(7) 0.139(6) 0.085(5) 0.010(4) 0.040(5) 0.118(6)
Cl7 0.173(9) 0.128(7) 0.145(8) -0.025(6) -0.089(7) 0.048(6)
Cl9 0.074(5) 0.290(13) 0.165(9) -0.101(9) 0.011(5) 0.038(7)
Cl8 0.134(8) 0.242(13) 0.237(14) 0.055(9) -0.031(9) 0.096(9)
C7D 0.134(18) 0.222(17) 0.144(12) -0.035(11) -0.094(12) 0.081(14)
Cl25 0.148(7) 0.159(10) 0.207(12) -0.027(9) -0.030(7) 0.062(7)
Cl27 0.105(7) 0.149(9) 0.131(7) -0.087(6) 0.031(5) 0.025(6)
Cl22 0.075(6) 0.116(10) 0.086(10) 0.007(7) -0.013(6) 0.042(6)
Cl23 0.069(6) 0.099(7) 0.128(11) -0.012(7) 0.000(6) 0.028(5)
Cl24 0.095(7) 0.094(6) 0.125(10) 0.002(6) -0.002(6) 0.042(6)
C11D 0.076(11) 0.087(11) 0.10(2) 0.000(10) -0.005(10) 0.029(9)
C8D 0.108(8) 0.087(8) 0.098(8) -0.014(5) 0.006(5) 0.054(6)
C103 0.079(11) 0.035(9) 0.077(13) -0.011(8) 0.027(9) -0.003(8)
O102 0.119(12) 0.091(12) 0.093(12) 0.008(9) 0.035(9) 0.044(10)
C100 0.091(13) 0.048(11) 0.060(13) 0.003(9) 0.006(9) 0.013(9)
C101 0.087(12) 0.036(9) 0.077(13) -0.001(8) 0.023(9) 0.001(8)
C104 0.115(15) 0.059(13) 0.089(16) -0.017(11) 0.019(12) 0.028(12)
Cl33 0.111(9) 0.130(11) 0.108(10) -0.032(8) 0.007(7) 0.076(9)
Cl30 0.143(9) 0.133(9) 0.108(9) 0.013(6) -0.028(7) 0.089(7)
Cl28 0.107(7) 0.172(11) 0.149(11) 0.042(9) 0.020(7) 0.102(8)
Cl29 0.047(6) 0.30(2) 0.166(12) -0.097(13) -0.024(6) 0.076(9)
C9D 0.123(13) 0.23(3) 0.134(19) -0.043(18) 0.024(12) 0.051(14)
Cl32 0.29(3) 0.139(14) 0.131(13) -0.029(11) 0.043(14) 0.114(17)
C10D 0.113(11) 0.052(10) 0.101(11) 0.033(8) 0.064(8) 0.042(9)
Cl31 0.131(9) 0.099(8) 0.142(10) -0.003(7) 0.027(7) 0.059(8)
C202 0.155(11) 0.154(10) 0.156(10) 0.002(5) 0.008(6) 0.075(7)
C205 0.170(16) 0.165(14) 0.158(13) 0.001(10) 0.025(10) 0.074(10)
C204 0.165(11) 0.162(11) 0.164(10) -0.002(5) 0.006(6) 0.083(7)
O203 0.180(10) 0.173(9) 0.173(9) -0.003(5) 0.003(5) 0.087(6)
C201 0.159(14) 0.152(14) 0.163(13) 0.005(9) 0.011(10) 0.079(10)
Cl1E 0.185(18) 0.093(13) 0.102(14) 0.049(10) 0.066(14) 0.094(15)
Cl2E 0.079(10) 0.088(11) 0.20(3) 0.005(12) 0.058(11) 0.048(9)
C10E 0.113(11) 0.052(10) 0.101(11) 0.033(8) 0.064(8) 0.042(9)
Cl3E 0.192(18) 0.29(4) 0.42(5) -0.11(4) -0.09(3) 0.14(2)
C8E 0.139(9) 0.128(10) 0.129(9) 0.007(6) 0.013(5) 0.070(6)
Cl4E 0.207(10) 0.229(16) 0.191(13) 0.009(10) -0.032(9) 0.102(9)
Cl5E 0.046(6) 0.045(6) 0.128(8) -0.006(5) 0.003(5) 0.017(5)
Cl8E 0.211(13) 0.225(14) 0.215(15) -0.002(10) -0.045(10) 0.096(9)
C9E 0.147(12) 0.146(11) 0.152(12) 0.004(6) 0.003(6) 0.082(7)
Cl9E 0.099(9) 0.084(8) 0.094(9) -0.020(6) 0.015(7) 0.043(7)
Cl7E 0.152(12) 0.153(10) 0.177(14) 0.017(8) 0.017(9) 0.101(8)
Cl3F 0.20(2) 0.28(5) 0.38(6) 0.21(5) 0.10(3) 0.15(3)
Cl1F 0.18(2) 0.21(3) 0.092(16) 0.08(2) 0.078(17) 0.14(2)
C11E 0.16(2) 0.21(3) 0.25(4) 0.13(3) 0.030(18) 0.10(2)
Cl2F 0.091(11) 0.134(15) 0.069(11) 0.011(9) -0.016(8) 0.061(11)
Cl35 0.227(18) 0.228(16) 0.236(16) 0.004(10) -0.011(10) 0.121(12)
Cl36 0.226(18) 0.243(16) 0.246(18) -0.011(9) 0.000(11) 0.125(12)
Cl34 0.264(19) 0.268(18) 0.255(16) 0.004(9) 0.005(10) 0.130(12)
C12D 0.243(16) 0.243(16) 0.246(16) -0.002(6) -0.001(6) 0.124(9)
Cl4F 0.219(12) 0.223(11) 0.253(13) -0.022(8) 0.011(9) 0.132(8)
Cl6F 0.232(13) 0.225(11) 0.257(13) -0.004(9) 0.002(9) 0.127(9)
C12E 0.242(13) 0.243(12) 0.244(12) -0.003(6) 0.001(6) 0.122(7)
Cl5F 0.247(14) 0.263(14) 0.259(12) -0.010(9) 0.012(9) 0.122(10)

loop_
_atom_type_symbol
_atom_type_description
_atom_type_scat_dispersion_real
_atom_type_scat_dispersion_imag
_atom_type_scat_source
C C 0.0181 0.0091 'International Tables Vol C Tables 4.2.6.8 and 6.1.1.4'
H H 0.0000 0.0000 'International Tables Vol C Tables 4.2.6.8 and 6.1.1.4'
Cl Cl 0.3639 0.7018 'International Tables Vol C Tables 4.2.6.8 and 6.1.1.4'
Ir Ir -4.7710 6.5667 'International Tables Vol C Tables 4.2.6.8 and 6.1.1.4'
N N 0.0311 0.0180 'International Tables Vol C Tables 4.2.6.8 and 6.1.1.4'
O O 0.0492 0.0322 'International Tables Vol C Tables 4.2.6.8 and 6.1.1.4'
P P 0.2955 0.4335 'International Tables Vol C Tables 4.2.6.8 and 6.1.1.4'

loop_
_geom_angle_atom_site_label_1
_geom_angle_atom_site_label_2
_geom_angle_atom_site_label_3
_geom_angle
P1C Ir01 Cl1C 175.46(10)
P1C Ir01 P2C 96.35(10)
P1C Ir01 C2C 89.6(3)
P1C Ir01 C1C 88.7(3)
P2C Ir01 Cl1C 88.15(9)
P2C Ir01 C1C 83.5(3)
O2C Ir01 Cl1C 86.5(3)
O2C Ir01 P1C 91.3(3)
O2C Ir01 P2C 111.0(2)
O2C Ir01 C2C 129.2(4)
O2C Ir01 C1C 165.3(4)
O1C Ir01 Cl1C 85.6(3)
O1C Ir01 P1C 90.0(3)
O1C Ir01 P2C 153.4(3)
O1C Ir01 O2C 42.8(3)
O1C Ir01 C2C 86.4(4)
O1C Ir01 C1C 122.5(4)
C2C Ir01 Cl1C 88.8(3)
C2C Ir01 P2C 119.3(3)
C2C Ir01 C1C 36.1(4)
C1C Ir01 Cl1C 92.4(3)
P1B Ir1B Cl1B 175.35(11)
P1B Ir1B P2B 95.21(11)
P1B Ir1B C1B 88.1(4)
P1B Ir1B C2B 88.7(4)
P2B Ir1B Cl1B 89.02(11)
O1B Ir1B Cl1B 85.9(3)
O1B Ir1B P1B 91.3(3)
O1B Ir1B P2B 151.6(2)
O1B Ir1B C1B 87.9(4)
O1B Ir1B C2B 123.9(4)
O2B Ir1B Cl1B 86.9(3)
O2B Ir1B P1B 93.4(3)
O2B Ir1B P2B 110.0(2)
O2B Ir1B O1B 42.0(3)
O2B Ir1B C1B 129.9(4)
O2B Ir1B C2B 165.6(4)
C1B Ir1B Cl1B 88.1(4)
C1B Ir1B P2B 119.8(3)
C1B Ir1B C2B 35.9(5)
C2B Ir1B Cl1B 89.8(4)
C2B Ir1B P2B 83.9(3)
P1A Ir1A Cl1A 174.68(13)
P1A Ir1A P2A 94.83(13)
P1A Ir1A C2A 89.9(5)
P1A Ir1A C1A 89.5(5)
P2A Ir1A Cl1A 90.47(13)
P2A Ir1A C2A 85.0(4)
O1A Ir1A Cl1A 87.8(4)
O1A Ir1A P1A 87.7(4)
O1A Ir1A P2A 151.9(3)
O1A Ir1A O2A 42.3(4)
O1A Ir1A C2A 123.0(5)
O1A Ir1A C1A 86.2(5)
O2A Ir1A Cl1A 87.7(3)
O2A Ir1A P1A 90.9(3)
O2A Ir1A P2A 109.7(3)
O2A Ir1A C2A 165.2(5)
O2A Ir1A C1A 128.4(5)
C2A Ir1A Cl1A 90.0(5)
C1A Ir1A Cl1A 87.3(5)
C1A Ir1A P2A 121.7(4)
C1A Ir1A C2A 36.8(6)
O4C P1C Ir01 115.3(3)
O4C P1C O3C 105.1(4)
O4C P1C N1C 107.5(4)
O3C P1C Ir01 117.6(3)
O3C P1C N1C 97.1(5)
N1C P1C Ir01 112.4(4)
O5C P2C Ir01 112.0(3)
O5C P2C O6C 100.8(4)
O5C P2C N2C 111.3(4)
O6C P2C Ir01 117.4(3)
O6C P2C N2C 98.9(4)
N2C P2C Ir01 115.0(4)
O6B P1B Ir1B 115.3(3)
O6B P1B O5B 104.4(5)
O6B P1B N1B 106.1(5)
O5B P1B Ir1B 117.8(4)
O5B P1B N1B 98.9(5)
N1B P1B Ir1B 112.5(4)
O3B P2B Ir1B 118.0(3)
O3B P2B N2B 98.7(5)
O4B P2B Ir1B 110.5(3)
O4B P2B O3B 101.8(5)
O4B P2B N2B 110.5(5)
N2B P2B Ir1B 116.0(4)
O6A P1A Ir1A 116.3(4)
O6A P1A O5A 104.6(6)
O6A P1A N2A 106.7(6)
O5A P1A Ir1A 117.8(5)
O5A P1A N2A 97.4(6)
N2A P1A Ir1A 111.9(5)
O3A P2A Ir1A 111.6(4)
O3A P2A O4A 100.5(5)
O3A P2A N1A 109.3(6)
O4A P2A Ir1A 118.1(4)
O4A P2A N1A 100.0(5)
N1A P2A Ir1A 115.7(4)
C49C O5C P2C 121.7(7)
C68C O6C P2C 122.4(7)
C48B O3B P2B 124.2(7)
C68B O6B P1B 118.5(7)
O2B O1B Ir1B 68.1(4)
C49A O3A P2A 122.7(9)
C29B O4B P2B 122.4(7)
O1C O2C Ir01 68.3(5)
C48A O6A P1A 119.4(8)
C49B O5B P1B 117.4(7)
C48C O4C P1C 119.3(7)
C29C O3C P1C 119.0(7)
O1B O2B Ir1B 70.0(5)
O2A O1A Ir1A 69.5(5)
C29A O5A P1A 117.6(8)
O2C O1C Ir01 68.9(5)
C8C N1C P1C 110.7(7)
C8C N1C C9C 111.6(9)
C9C N1C P1C 113.8(7)
C16C C17C H17C 120.7
C16C C17C C18C 118.5(12)
C18C C17C H17C 120.7
C26A C25A H25A 120.7
C24A C25A H25A 120.7
C24A C25A C26A 118.6(15)
C68A O4A P2A 122.3(8)
O1A O2A Ir1A 68.3(5)
C28C N2C P2C 122.9(7)
C15C N2C P2C 123.8(7)
C15C N2C C28C 113.3(8)
C17C C16C H16C 119.2
C17C C16C C15C 121.6(12)
C15C C16C H16C 119.2
C57C C58C C59C 122.9(11)
C49C C58C C57C 117.8(10)
C49C C58C C59C 119.1(10)
C58C C57C C52C 118.8(11)
C56C C57C C58C 122.4(11)
C56C C57C C52C 118.7(11)
C8C C7C H7C 120.7
C6C C7C H7C 120.7
C6C C7C C8C 118.7(12)
C7C C8C N1C 116.9(10)
C7C C8C C3C 120.8(11)
C3C C8C N1C 122.1(10)
C26C C27C H27C 120.0
C28C C27C H27C 120.0
C28C C27C C26C 120.0(11)
C50A C49A O3A 116.6(13)
C50A C49A C57A 125.4(13)
C57A C49A O3A 118.0(12)
C8C C3C C2C 121.9(10)
C4C C3C C8C 118.1(11)
C4C C3C C2C 120.0(11)
C17C C18C H18C 119.2
C19C C18C C17C 121.6(11)
C19C C18C H18C 119.2
C15B C16B H16B 119.6
C15B C16B C17B 120.9(13)
C17B C16B H16B 119.6
C24C C23C C28C 119.8(11)
C24C C23C C22C 118.2(10)
C28C C23C C22C 122.0(10)
C27C C26C H26C 120.9
C25C C26C C27C 118.2(11)
C25C C26C H26C 120.9
C23C C24C H24C 119.9
C25C C24C C23C 120.1(11)
C25C C24C H24C 119.9
C15B N2B P2B 124.6(8)
C15B N2B C24B 112.8(9)
C24B N2B P2B 122.5(8)
C14C C13C H13C 119.5
C12C C13C H13C 119.5
C12C C13C C14C 121.0(13)
C27C C28C N2C 121.0(10)
C23C C28C N2C 119.1(10)
C23C C28C C27C 119.8(10)
C46C C45C C40C 119.5(11)
C44C C45C C46C 121.2(12)
C44C C45C C40C 119.3(12)
Ir01 C2C H2C 111.6
C3C C2C Ir01 115.3(8)
C3C C2C H2C 111.6
C1C C2C Ir01 74.6(6)
C1C C2C C3C 126.5(11)
C1C C2C H2C 111.6
C21A C28A H28A 116.2
C21A C28A C20A 127.5(15)
C20A C28A H28A 116.2
C59B C68B O6B 118.9(11)
C59B C68B C67B 124.8(13)
C67B C68B O6B 116.3(11)
C32C C33C H33C 120.2
C34C C33C H33C 120.2
C34C C33C C32C 119.6(12)
C37B C38B C39B 122.4(12)
C29B C38B C39B 121.8(12)
C29B C38B C37B 115.9(13)
C67C C66C H66C 119.3
C67C C66C C65C 121.3(11)
C65C C66C H66C 119.3
C58B C57B C52B 120.3(12)
C58B C57B C56B 122.6(12)
C52B C57B C56B 117.0(11)
C8B N1B P1B 115.3(8)
C8B N1B C9B 112.6(10)
C9B N1B P1B 109.9(8)
C48C C47C H47C 121.4
C46C C47C H47C 121.4
C46C C47C C48C 117.2(11)
C16B C15B N2B 120.2(11)
C16B C15B C20B 120.4(12)
C20B C15B N2B 119.3(11)
C13C C14C C1C 119.2(11)
C13C C14C C9C 117.9(11)
C9C C14C C1C 122.8(11)
C66C C67C H67C 120.1
C66C C67C C68C 119.8(12)
C68C C67C H67C 120.1
C58C C49C O5C 121.3(10)
C58C C49C C50C 121.9(11)
C50C C49C O5C 116.8(11)
C47C C48C O4C 114.5(10)
C39C C48C O4C 119.7(10)
C39C C48C C47C 125.7(11)
C16B C17B H17B 120.3
C18B C17B C16B 119.4(13)
C18B C17B H17B 120.3
C18C C19C H19C 120.0
C18C C19C C20C 120.1(12)
C20C C19C H19C 120.0
C26C C25C C24C 122.0(11)
C26C C25C H25C 119.0
C24C C25C H25C 119.0
C19C C20C C15C 119.1(11)
C19C C20C C21C 118.1(11)
C15C C20C C21C 122.7(10)
C50A C51A H51A 120.3
C50A C51A C52A 119.4(15)
C52A C51A H51A 120.3
C21B C22B H22B 115.9
C21B C22B C23B 128.2(12)
C23B C22B H22B 115.9
C47B C46B H46B 119.4
C47B C46B C45B 121.2(14)
C45B C46B H46B 119.4
C58B C49B O5B 119.3(11)
C58B C49B C50B 122.7(11)
C50B C49B O5B 117.9(11)
C45C C46C H46C 119.4
C47C C46C C45C 121.1(11)
C47C C46C H46C 119.4
C7C C6C H6C 119.9
C7C C6C C5C 120.1(12)
C5C C6C H6C 119.9
C37C C36C H36C 119.2
C35C C36C H36C 119.2
C35C C36C C37C 121.6(12)
C52A C56A C58A 116.5(13)
C57A C56A C52A 121.1(14)
C57A C56A C58A 122.3(14)
C35A C34A H34A 119.5
C33A C34A H34A 119.5
C33A C34A C35A 121.0(15)
O6C C68C C67C 117.1(10)
O6C C68C C59C 119.8(10)
C59C C68C C67C 122.9(10)
C15A N1A P2A 124.9(9)
C15A N1A C27A 113.5(10)
C27A N1A P2A 121.6(8)
C34A C35A H35A 119.5
C36A C35A C34A 121.0(16)
C36A C35A H35A 119.5
Ir01 C1C H1C 112.6
C2C C1C Ir01 69.3(6)
C2C C1C C14C 123.7(11)
C2C C1C H1C 112.6
C14C C1C Ir01 119.5(8)
C14C C1C H1C 112.6
C48B C39B C38B 121.4(12)
C48B C39B C40B 117.5(13)
C40B C39B C38B 120.9(13)
C65B C60B C59B 118.6(12)
C65B C60B C61B 119.6(13)
C61B C60B C59B 121.6(12)
C14C C9C N1C 121.1(10)
C10C C9C N1C 117.7(11)
C10C C9C C14C 121.2(11)
C57C C56C H56C 119.4
C55C C56C C57C 121.1(13)
C55C C56C H56C 119.4
C28A C21A H21A 117.4
C28A C21A C22A 125.2(15)
C22A C21A H21A 117.4
N2C C15C C16C 120.6(10)
C20C C15C N2C 120.2(10)
C20C C15C C16C 119.0(10)
C20C C21C H21C 117.9
C22C C21C C20C 124.1(12)
C22C C21C H21C 117.9
C52B C51B H51B 118.6
C50B C51B H51B 118.6
C50B C51B C52B 122.9(13)
C17B C18B H18B 120.7
C17B C18B C19B 118.6(12)
C19B C18B H18B 120.7
C11A C10A C1A 118.7(17)
C9A C10A C1A 125.1(14)
C9A C10A C11A 116.1(16)
C23C C22C H22C 116.4
C21C C22C C23C 127.2(11)
C21C C22C H22C 116.4
C68B C59B C60B 116.9(12)
C68B C59B C58B 121.2(12)
C60B C59B C58B 121.9(11)
O4A C68A C67A 116.4(11)
C59A C68A O4A 119.1(12)
C59A C68A C67A 124.4(12)
C8A N2A P1A 115.4(9)
C8A N2A C9A 111.4(12)
C9A N2A P1A 109.3(10)
C57B C58B C59B 123.8(12)
C49B C58B C57B 118.0(12)
C49B C58B C59B 118.2(11)
C49A C50A C51A 119.4(16)
C49A C50A H50A 120.3
C51A C50A H50A 120.3
C22B C21B H21B 118.1
C22B C21B C20B 123.8(12)
C20B C21B H21B 118.1
C35A C36A H36A 120.0
C35A C36A C37A 119.9(16)
C37A C36A H36A 120.0
C60B C65B C66B 121.9(13)
C60B C65B C64B 116.9(14)
C66B C65B C64B 121.2(14)
C65A C66A H66A 119.1
C67A C66A H66A 119.1
C67A C66A C65A 121.7(15)
C68C C59C C58C 120.2(10)
C68C C59C C60C 117.8(10)
C60C C59C C58C 121.8(10)
C15A C20A C28A 121.7(13)
C19A C20A C28A 120.2(14)
C19A C20A C15A 118.0(14)
C6C C5C H5C 120.1
C4C C5C C6C 119.9(12)
C4C C5C H5C 120.1
C29C C38C C37C 117.2(11)
C29C C38C C39C 121.1(10)
C37C C38C C39C 121.6(10)
C8B C3B C2B 121.9(12)
C4B C3B C8B 118.2(14)
C4B C3B C2B 119.9(14)
N1A C15A C16A 120.6(12)
C20A C15A N1A 119.8(13)
C20A C15A C16A 119.7(12)
C24B C23B C22B 123.8(11)
C24B C23B C28B 118.6(12)
C28B C23B C22B 117.5(12)
C9C C10C H10C 120.8
C9C C10C C11C 118.3(12)
C11C C10C H10C 120.8
C13B C14B C1B 120.5(15)
C13B C14B C9B 118.3(13)
C9B C14B C1B 120.9(12)
C37C C32C C33C 119.3(12)
C31C C32C C33C 120.4(12)
C31C C32C C37C 120.2(11)
Ir1A C2A H2A 113.0
C1A C2A Ir1A 68.0(8)
C1A C2A H2A 113.0
C3A C2A Ir1A 119.5(12)
C3A C2A H2A 113.0
C3A C2A C1A 123.2(16)
C25A C26A H26A 120.4
C27A C26A C25A 119.1(16)
C27A C26A H26A 120.4
C46B C47B H47B 120.7
C46B C47B C48B 118.7(13)
C48B C47B H47B 120.7
C53B C54B H54B 118.6
C53B C54B C55B 122.8(13)
C55B C54B H54B 118.6
C32A C31A H31A 117.1
C30A C31A H31A 117.1
C30A C31A C32A 125.8(16)
C22A C23A H23A 120.1
C24A C23A H23A 120.1
C24A C23A C22A 119.9(15)
C11B C10B H10B 119.2
C9B C10B H10B 119.2
C9B C10B C11B 121.7(18)
C38C C29C O3C 118.5(11)
C38C C29C C30C 124.7(11)
C30C C29C O3C 116.8(11)
C52C C53C H53C 118.3
C52C C53C C54C 123.3(14)
C54C C53C H53C 118.3
C39B C48B O3B 120.1(12)
C39B C48B C47B 123.8(12)
C47B C48B O3B 116.0(11)
C13C C12C H12C 120.0
C13C C12C C11C 120.0(13)
C11C C12C H12C 120.0
C54B C53B H53B 119.3
C54B C53B C52B 121.5(14)
C52B C53B H53B 119.3
C23A C22A C21A 118.7(14)
C27A C22A C21A 123.9(13)
C27A C22A C23A 117.3(14)
C41C C42C H42C 119.9
C41C C42C C43C 120.3(13)
C43C C42C H42C 119.9
C68B C67B H67B 120.8
C66B C67B C68B 118.3(14)
C66B C67B H67B 120.8
C15B C20B C21B 122.4(12)
C19B C20B C15B 119.4(13)
C19B C20B C21B 118.1(12)
C32A C37A C36A 117.3(13)
C38A C37A C36A 122.4(14)
C38A C37A C32A 120.2(14)
C51B C52B C57B 117.7(12)
C51B C52B C53B 123.6(13)
C53B C52B C57B 118.5(13)
C47A C48A O6A 116.0(13)
C47A C48A C39A 123.7(15)
C39A C48A O6A 120.3(13)
C57B C56B H56B 118.2
C55B C56B C57B 123.6(14)
C55B C56B H56B 118.2
Ir1B C1B H1B 110.8
C14B C1B Ir1B 117.0(9)
C14B C1B H1B 110.8
C2B C1B Ir1B 73.5(7)
C2B C1B C14B 128.3(14)
C2B C1B H1B 110.8
C3C C4C H4C 118.9
C5C C4C C3C 122.3(13)
C5C C4C H4C 118.9
C3B C8B N1B 122.0(13)
C7B C8B N1B 117.6(14)
C7B C8B C3B 120.0(13)
C4A C5A H5A 119.6
C6A C5A H5A 119.6
C6A C5A C4A 120.8(17)
C53C C52C C57C 118.7(13)
C53C C52C C51C 123.0(13)
C51C C52C C57C 118.4(11)
C49C C50C H50C 120.4
C51C C50C C49C 119.2(12)
C51C C50C H50C 120.4
C36C C37C C38C 122.3(11)
C32C C37C C36C 118.4(11)
C32C C37C C38C 119.1(11)
C52C C51C H51C 118.7
C50C C51C C52C 122.6(12)
C50C C51C H51C 118.7
C26A C27A N1A 119.1(14)
C26A C27A C22A 123.3(13)
C22A C27A N1A 117.3(13)
C45C C40C C39C 118.6(11)
C41C C40C C45C 117.4(11)
C41C C40C C39C 124.0(12)
Cl2 C4D H4D 108.8
Cl3 C4D Cl2 108.2(8)
Cl3 C4D H4D 108.8
Cl1 C4D Cl2 111.3(8)
Cl1 C4D Cl3 110.9(9)
Cl1 C4D H4D 108.8
C60B C61B H61B 119.6
C62B C61B C60B 120.9(14)
C62B C61B H61B 119.6
C54B C55B H55B 121.7
C56B C55B C54B 116.7(13)
C56B C55B H55B 121.7
Ir1A C1A H1A 112.3
C10A C1A Ir1A 115.9(11)
C10A C1A H1A 112.3
C2A C1A Ir1A 75.1(8)
C2A C1A C10A 123.8(16)
C2A C1A H1A 112.3
C51A C52A C56A 118.2(14)
C51A C52A C53A 123.4(16)
C53A C52A C56A 118.4(15)
C42C C41C C40C 122.6(14)
C42C C41C H41C 118.7
C40C C41C H41C 118.7
C65B C66B H66B 120.4
C67B C66B C65B 119.3(14)
C67B C66B H66B 120.4
C8A C7A H7A 120.2
C6A C7A H7A 120.2
C6A C7A C8A 120(2)
C43B C44B H44B 120.1
C43B C44B C45B 119.7(18)
C45B C44B H44B 120.1
C25A C24A H24A 119.2
C23A C24A C25A 121.6(14)
C23A C24A H24A 119.2
C59C C60C C65C 118.5(11)
C59C C60C C61C 122.7(11)
C61C C60C C65C 118.8(11)
C48C C39C C38C 121.4(11)
C48C C39C C40C 117.4(11)
C40C C39C C38C 121.2(10)
C18B C19B H19B 119.4
C20B C19B C18B 121.3(13)
C20B C19B H19B 119.4
C60A C61A H61A 121.0
C62A C61A H61A 121.0
C62A C61A C60A 118.0(17)
C68A C59A C57A 121.6(13)
C68A C59A C60A 117.4(13)
C60A C59A C57A 120.6(12)
Ir1B C2B H2B 112.4
C3B C2B Ir1B 120.3(10)
C3B C2B H2B 112.4
C1B C2B Ir1B 70.6(7)
C1B C2B C3B 122.5(13)
C1B C2B H2B 112.4
C49A C57A C56A 114.8(13)
C49A C57A C59A 122.2(12)
C56A C57A C59A 122.7(14)
C46A C45A C44A 122.5(17)
C46A C45A C40A 120.7(16)
C40A C45A C44A 116.8(16)
C31A C32A C37A 116.8(14)
C33A C32A C31A 122.0(16)
C33A C32A C37A 120.8(15)
C61A C60A C59A 121.4(15)
C61A C60A C65A 119.3(14)
C59A C60A C65A 119.2(13)
C7A C8A N2A 118.6(17)
C3A C8A N2A 121.1(15)
C3A C8A C7A 120.3(15)
C3B C4B H4B 119.2
C5B C4B C3B 121.5(16)
C5B C4B H4B 119.2
C34A C33A C32A 119.9(16)
C34A C33A H33A 120.1
C32A C33A H33A 120.1
C5B C6B H6B 118.7
C5B C6B C7B 122.6(17)
C7B C6B H6B 118.7
C54A C55A H55A 119.3
C58A C55A H55A 119.3
C58A C55A C54A 121.5(18)
C29C C30C H30C 121.3
C29C C30C C31C 117.4(12)
C31C C30C H30C 121.3
C39B C40B C41B 121.6(15)
C39B C40B C45B 118.3(13)
C45B C40B C41B 120.1(14)
C32C C31C C30C 120.9(12)
C32C C31C H31C 119.5
C30C C31C H31C 119.5
C55A C54A H54A 120.8
C53A C54A C55A 118.4(17)
C53A C54A H54A 120.8
C61B C62B H62B 120.7
C61B C62B C63B 118.5(15)
C63B C62B H62B 120.7
C11A C12A H12A 119.8
C13A C12A H12A 119.8
C13A C12A C11A 120.3(17)
C4B C5B H5B 120.4
C6B C5B C4B 119.2(15)
C6B C5B H5B 120.4
C42A C41A H41A 121.6
C42A C41A C40A 116.9(17)
C40A C41A H41A 121.6
C33C C34C H34C 119.2
C33C C34C C35C 121.6(12)
C35C C34C H34C 119.2
C56C C55C H55C 120.5
C56C C55C C54C 118.9(14)
C54C C55C H55C 120.5
C52A C53A H53A 117.9
C54A C53A C52A 124.2(18)
C54A C53A H53A 117.9
C45A C44A H44A 119.2
C43A C44A C45A 121.5(19)
C43A C44A H44A 119.2
C61A C62A H62A 118.4
C63A C62A C61A 123.2(17)
C63A C62A H62A 118.4
C41B C42B H42B 119.1
C41B C42B C43B 121.9(17)
C43B C42B H42B 119.1
C48A C47A H47A 121.1
C46A C47A C48A 117.8(15)
C46A C47A H47A 121.1
C8B C7B H7B 121.0
C6B C7B C8B 118.1(17)
C6B C7B H7B 121.0
C10A C11A H11A 119.1
C12A C11A C10A 122(2)
C12A C11A H11A 119.1
Cl11 C2D Cl10 108.7(8)
Cl11 C2D H2D 109.1
Cl10 C2D H2D 109.1
Cl12 C2D Cl11 110.0(8)
Cl12 C2D Cl10 110.7(8)
Cl12 C2D H2D 109.1
C14B C13B H13B 119.6
C14B C13B C12B 120.8(18)
C12B C13B H13B 119.6
C62A C63A H63A 120.9
C64A C63A C62A 118.3(16)
C64A C63A H63A 120.9
C48A C39A C38A 119.7(14)
C48A C39A C40A 118.4(14)
C40A C39A C38A 121.8(13)
C40B C41B H41B 120.6
C42B C41B C40B 118.8(17)
C42B C41B H41B 120.6
C44B C43B C42B 120.4(17)
C44B C43B H43B 119.8
C42B C43B H43B 119.8
C8A C3A C2A 124.1(15)
C4A C3A C2A 120.0(18)
C4A C3A C8A 115.7(17)
C63A C64A H64A 117.8
C63A C64A C65A 124.4(18)
C65A C64A H64A 117.8
C65B C64B H64B 119.4
C63B C64B C65B 121.2(16)
C63B C64B H64B 119.4
C5A C4A H4A 119.0
C3A C4A C5A 122.0(19)
C3A C4A H4A 119.0
C10B C11B H11B 119.9
C10B C11B C12B 120.2(15)
C12B C11B H11B 119.9
C66A C65A C60A 119.2(14)
C66A C65A C64A 124.1(16)
C64A C65A C60A 116.6(14)
C41A C42A H42A 116.9
C43A C42A C41A 126.1(18)
C43A C42A H42A 116.9
C37A C38A C39A 121.9(14)
C29A C38A C37A 118.0(14)
C29A C38A C39A 120.0(13)
C44A C43A H43A 120.8
C42A C43A C44A 118.4(19)
C42A C43A H43A 120.8
C45A C46A H46A 119.1
C47A C46A C45A 121.8(17)
C47A C46A H46A 119.1
C62B C63B H63B 118.6
C64B C63B C62B 122.9(16)
C64B C63B H63B 118.6
Cl17 C6D Cl16 110.7(12)
Cl17 C6D H6D 108.0
Cl16 C6D H6D 108.0
Cl18 C6D Cl17 113.0(13)
Cl18 C6D Cl16 108.9(10)
Cl18 C6D H6D 108.0
O5A C29A C30A 116.1(14)
C38A C29A O5A 119.1(14)
C38A C29A C30A 124.7(14)
Cl21 C5D Cl19 107.1(13)
Cl21 C5D H5D 109.4
Cl19 C5D H5D 109.4
Cl20 C5D Cl21 112.7(14)
Cl20 C5D Cl19 108.9(10)
Cl20 C5D H5D 109.4
Cl4 C3D Cl6 110.7(11)
Cl4 C3D Cl5 111.0(11)
Cl4 C3D H3D 109.7
Cl6 C3D H3D 109.7
Cl5 C3D Cl6 105.9(13)
Cl5 C3D H3D 109.7
Cl15 C1D Cl13 109.8(12)
Cl15 C1D Cl14 110.8(12)
Cl15 C1D H1D 109.2
Cl13 C1D H1D 109.2
Cl14 C1D Cl13 108.7(13)
Cl14 C1D H1D 109.2
C68A C67A H67A 121.1
C66A C67A C68A 117.9(13)
C66A C67A H67A 121.1
C38B C37B C36B 123.5(13)
C38B C37B C32B 119.6(13)
C32B C37B C36B 116.9(12)
C23B C24B N2B 119.1(11)
C23B C24B C25B 121.5(11)
C25B C24B N2B 119.3(11)
C49B C50B H50B 121.0
C51B C50B C49B 118.1(13)
C51B C50B H50B 121.0
C26B C27B H27B 120.2
C28B C27B H27B 120.2
C28B C27B C26B 119.7(13)
C27B C26B H26B 119.8
C27B C26B C25B 120.3(13)
C25B C26B H26B 119.8
C24B C25B C26B 118.9(12)
C24B C25B H25B 120.6
C26B C25B H25B 120.6
C23B C28B H28B 119.6
C27B C28B C23B 120.7(13)
C27B C28B H28B 119.6
C36C C35C C34C 119.5(13)
C36C C35C H35C 120.2
C34C C35C H35C 120.2
C29B C30B H30B 120.8
C31B C30B H30B 120.8
C31B C30B C29B 118.5(14)
N1B C9B C14B 119.7(11)
C10B C9B N1B 120.0(15)
C10B C9B C14B 120.2(14)
C38B C29B O4B 120.2(12)
C38B C29B C30B 124.5(12)
C30B C29B O4B 115.1(11)
C15A C16A H16A 121.0
C17A C16A C15A 118.0(13)
C17A C16A H16A 121.0
C32B C33B H33B 119.9
C32B C33B C34B 120.2(16)
C34B C33B H33B 119.9
C42C C43C H43C 120.9
C44C C43C C42C 118.3(13)
C44C C43C H43C 120.9
C20A C19A H19A 118.2
C20A C19A C18A 123.5(14)
C18A C19A H19A 118.2
C66C C65C C60C 119.4(11)
C64C C65C C66C 121.3(12)
C64C C65C C60C 119.1(12)
C53C C54C C55C 119.2(13)
C53C C54C H54C 120.4
C55C C54C H54C 120.4
C19A C18A H18A 120.7
C17A C18A C19A 118.6(14)
C17A C18A H18A 120.7
C10C C11C H11C 119.2
C12C C11C C10C 121.5(12)
C12C C11C H11C 119.2
C37B C36B H36B 119.4
C35B C36B C37B 121.3(16)
C35B C36B H36B 119.4
C45C C44C H44C 119.0
C43C C44C C45C 122.0(14)
C43C C44C H44C 119.0
C16A C17A H17A 119.0
C18A C17A C16A 122.1(15)
C18A C17A H17A 119.0
C33B C32B C37B 119.8(14)
C31B C32B C37B 121.0(13)
C31B C32B C33B 118.9(15)
C36B C35B H35B 118.2
C36B C35B C34B 123.6(16)
C34B C35B H35B 118.2
C31A C30A C29A 114.1(15)
C31A C30A H30A 123.0
C29A C30A H30A 123.0
C41A C40A C45A 120.1(15)
C41A C40A C39A 122.5(15)
C39A C40A C45A 117.4(14)
C30B C31B H31B 120.4
C32B C31B C30B 119.1(14)
C32B C31B H31B 120.4
C61C C62C H62C 118.3
C61C C62C C63C 123.4(14)
C63C C62C H62C 118.3
C60C C61C H61C 120.7
C62C C61C C60C 118.6(13)
C62C C61C H61C 120.7
C62C C63C H63C 120.7
C64C C63C C62C 118.6(13)
C64C C63C H63C 120.7
C10A C9A N2A 119.5(13)
C10A C9A C14A 123.1(15)
C14A C9A N2A 117.4(16)
C9A C14A H14A 120.8
C13A C14A C9A 118.4(18)
C13A C14A H14A 120.8
C65C C64C H64C 119.4
C63C C64C C65C 121.2(14)
C63C C64C H64C 119.4
C46B C45B C44B 120.8(15)
C46B C45B C40B 120.3(13)
C40B C45B C44B 118.9(15)
C56A C58A H58A 119.6
C55A C58A C56A 120.9(17)
C55A C58A H58A 119.6
C13B C12B H12B 120.7
C11B C12B C13B 118.7(15)
C11B C12B H12B 120.7
C33B C34B H34B 121.0
C35B C34B C33B 118.1(14)
C35B C34B H34B 121.0
C12A C13A C14A 119.7(18)
C12A C13A H13A 120.1
C14A C13A H13A 120.1
C5A C6A C7A 121(2)
C5A C6A H6A 119.3
C7A C6A H6A 119.3
Cl7 C7D Cl8 92(2)
Cl7 C7D H7D 113.2
Cl9 C7D Cl7 113(3)
Cl9 C7D Cl8 110.6(19)
Cl9 C7D H7D 113.2
Cl8 C7D H7D 113.2
Cl22 C11D Cl23 109.0(15)
Cl22 C11D Cl24 109.6(15)
Cl22 C11D H11D 109.9
Cl23 C11D Cl24 108.6(15)
Cl23 C11D H11D 109.9
Cl24 C11D H11D 109.9
Cl26 C8D Cl25 109.0(15)
Cl26 C8D Cl27 105.4(14)
Cl26 C8D H8D 110.8
Cl25 C8D Cl27 109.9(16)
Cl25 C8D H8D 110.8
Cl27 C8D H8D 110.8
H10A C103 H10D 108.0
O102 C103 H10A 109.3
O102 C103 H10D 109.3
O102 C103 C104 111(2)
C104 C103 H10A 109.3
C104 C103 H10D 109.3
C101 O102 C103 111.8(19)
H10E C100 H10F 109.5
H10E C100 H10G 109.5
H10F C100 H10G 109.5
C101 C100 H10E 109.5
C101 C100 H10F 109.5
C101 C100 H10G 109.5
O102 C101 H10H 109.8
O102 C101 H10I 109.8
C100 C101 O102 109(2)
C100 C101 H10H 109.8
C100 C101 H10I 109.8
H10H C101 H10I 108.3
C103 C104 H10J 109.5
C103 C104 H10K 109.5
C103 C104 H10L 109.5
H10J C104 H10K 109.5
H10J C104 H10L 109.5
H10K C104 H10L 109.5
Cl30 C9D H9D 97.5
Cl28 C9D Cl30 127(2)
Cl28 C9D H9D 97.5
Cl29 C9D Cl30 113.1(16)
Cl29 C9D Cl28 114.4(17)
Cl29 C9D H9D 97.5
Cl33 C10D H10M 107.6
Cl32 C10D Cl33 105.2(13)
Cl32 C10D H10M 107.6
Cl32 C10D Cl31 117.3(16)
Cl31 C10D Cl33 111.2(13)
Cl31 C10D H10M 107.6
H20A C202 H20B 110.5
O203 C202 H20A 113.2
O203 C202 H20B 113.2
C201 C202 H20A 113.2
C201 C202 H20B 113.2
C201 C202 O203 93(3)
H20C C205 H20D 109.5
H20C C205 H20E 109.5
H20D C205 H20E 109.5
C204 C205 H20C 109.5
C204 C205 H20D 109.5
C204 C205 H20E 109.5
C205 C204 H20F 106.8
C205 C204 H20G 106.8
C205 C204 O203 122(4)
H20F C204 H20G 106.6
O203 C204 H20F 106.8
O203 C204 H20G 106.8
C202 O203 C204 93(3)
C202 C201 H20H 109.5
C202 C201 H20I 109.5
C202 C201 H20J 109.5
H20H C201 H20I 109.5
H20H C201 H20J 109.5
H20I C201 H20J 109.5
Cl1E C10E H10N 107.5
Cl2E C10E Cl1E 104.4(16)
Cl2E C10E H10N 107.5
Cl3E C10E Cl1E 111.3(19)
Cl3E C10E Cl2E 118(2)
Cl3E C10E H10N 107.5
Cl26 C8E H8E 101.2
Cl26 C8E Cl4E 106.3(18)
Cl4E C8E H8E 101.2
Cl5E C8E Cl26 134(3)
Cl5E C8E H8E 101.2
Cl5E C8E Cl4E 108.0(18)
Cl8E C9E H9E 103.3
Cl8E C9E Cl7E 114(2)
Cl9E C9E Cl8E 114(2)
Cl9E C9E H9E 103.3
Cl9E C9E Cl7E 116(2)
Cl7E C9E H9E 103.3
Cl3F C11E H11E 104.4
Cl1F C11E Cl3F 116(2)
Cl1F C11E H11E 104.4
Cl1F C11E Cl2F 111(2)
Cl2F C11E Cl3F 115(2)
Cl2F C11E H11E 104.4
Cl35 C12D H12D 106.9
Cl36 C12D Cl35 112(2)
Cl36 C12D Cl34 111(2)
Cl36 C12D H12D 106.9
Cl34 C12D Cl35 112(2)
Cl34 C12D H12D 106.9
Cl4F C12E Cl6F 110(2)
Cl4F C12E H12E 107.7
Cl4F C12E Cl5F 111(2)
Cl6F C12E H12E 107.7
Cl5F C12E Cl6F 112(2)
Cl5F C12E H12E 107.7

loop_
_geom_bond_atom_site_label_1
_geom_bond_atom_site_label_2
_geom_bond_distance
Ir01 Cl1C 2.431(3)
Ir01 P1C 2.204(3)
Ir01 P2C 2.296(3)
Ir01 O2C 2.030(8)
Ir01 O1C 2.022(8)
Ir01 C2C 2.227(11)
Ir01 C1C 2.296(11)
Ir1B Cl1B 2.429(3)
Ir1B P1B 2.201(3)
Ir1B P2B 2.296(3)
Ir1B O1B 2.046(8)
Ir1B O2B 2.020(8)
Ir1B C1B 2.231(12)
Ir1B C2B 2.268(13)
Ir1A Cl1A 2.428(4)
Ir1A P1A 2.197(4)
Ir1A P2A 2.292(3)
Ir1A O1A 2.017(10)
Ir1A O2A 2.033(9)
Ir1A C2A 2.300(14)
Ir1A C1A 2.207(13)
P1C O4C 1.592(8)
P1C O3C 1.594(8)
P1C N1C 1.684(9)
P2C O5C 1.594(8)
P2C O6C 1.622(8)
P2C N2C 1.649(9)
P1B O6B 1.591(9)
P1B O5B 1.607(8)
P1B N1B 1.692(10)
P2B O3B 1.605(9)
P2B O4B 1.596(9)
P2B N2B 1.645(10)
P1A O6A 1.585(10)
P1A O5A 1.614(10)
P1A N2A 1.695(12)
P2A O3A 1.617(10)
P2A O4A 1.623(10)
P2A N1A 1.632(11)
Cl11 C2D 1.750(14)
Cl2 C4D 1.794(16)
Cl21 C5D 1.768(19)
Cl10 C2D 1.768(15)
Cl3 C4D 1.748(15)
Cl17 C6D 1.728(18)
Cl1 C4D 1.712(17)
Cl4 C3D 1.722(19)
Cl6 C3D 1.79(3)
Cl12 C2D 1.742(15)
Cl15 C1D 1.75(2)
Cl13 C1D 1.78(2)
Cl14 C1D 1.75(2)
Cl16 C6D 1.77(2)
Cl5 C3D 1.77(2)
Cl18 C6D 1.73(2)
Cl19 C5D 1.78(2)
Cl20 C5D 1.71(2)
O5C C49C 1.413(14)
O6C C68C 1.391(13)
O3B C48B 1.407(14)
O6B C68B 1.436(15)
O1B O2B 1.456(12)
O3A C49A 1.386(15)
O4B C29B 1.422(14)
O2C O1C 1.479(11)
O6A C48A 1.409(18)
O5B C49B 1.413(14)
O4C C48C 1.432(14)
O3C C29C 1.403(14)
O1A O2A 1.460(13)
O5A C29A 1.417(18)
N1C C8C 1.451(14)
N1C C9C 1.466(15)
C17C H17C 0.9500
C17C C16C 1.359(17)
C17C C18C 1.404(18)
C25A H25A 0.9500
C25A C26A 1.42(2)
C25A C24A 1.39(2)
O4A C68A 1.408(15)
N2C C28C 1.447(14)
N2C C15C 1.413(14)
C16C H16C 0.9500
C16C C15C 1.415(16)
C58C C57C 1.428(17)
C58C C49C 1.390(17)
C58C C59C 1.497(15)
C57C C56C 1.400(19)
C57C C52C 1.464(17)
C7C H7C 0.9500
C7C C8C 1.399(17)
C7C C6C 1.377(18)
C8C C3C 1.410(16)
C27C H27C 0.9500
C27C C26C 1.416(16)
C27C C28C 1.407(16)
C49A C50A 1.37(2)
C49A C57A 1.38(2)
C3C C2C 1.460(16)
C3C C4C 1.363(17)
C18C H18C 0.9500
C18C C19C 1.372(18)
C16B H16B 0.9500
C16B C15B 1.362(18)
C16B C17B 1.410(18)
C23C C24C 1.386(16)
C23C C28C 1.396(15)
C23C C22C 1.484(17)
C26C H26C 0.9500
C26C C25C 1.382(17)
C24C H24C 0.9500
C24C C25C 1.383(17)
N2B C15B 1.436(15)
N2B C24B 1.460(15)
C13C H13C 0.9500
C13C C14C 1.399(17)
C13C C12C 1.36(2)
C45C C46C 1.420(18)
C45C C40C 1.432(17)
C45C C44C 1.415(17)
C2C H2C 1.0000
C2C C1C 1.404(17)
C28A H28A 0.9500
C28A C21A 1.34(2)
C28A C20A 1.45(2)
C68B C59B 1.368(18)
C68B C67B 1.403(18)
C33C H33C 0.9500
C33C C32C 1.444(16)
C33C C34C 1.373(19)
C38B C39B 1.49(2)
C38B C37B 1.426(18)
C38B C29B 1.377(19)
C66C H66C 0.9500
C66C C67C 1.353(17)
C66C C65C 1.406(18)
C57B C58B 1.393(17)
C57B C52B 1.434(19)
C57B C56B 1.440(19)
N1B C8B 1.420(16)
N1B C9B 1.452(17)
C47C H47C 0.9500
C47C C48C 1.401(17)
C47C C46C 1.372(16)
C15B C20B 1.421(18)
C14C C1C 1.470(16)
C14C C9C 1.411(16)
C67C H67C 0.9500
C67C C68C 1.403(15)
C49C C50C 1.407(16)
C48C C39C 1.349(17)
C17B H17B 0.9500
C17B C18B 1.402(19)
C19C H19C 0.9500
C19C C20C 1.400(16)
C25C H25C 0.9500
C20C C15C 1.403(16)
C20C C21C 1.468(16)
C51A H51A 0.9500
C51A C50A 1.40(2)
C51A C52A 1.41(2)
C22B H22B 0.9500
C22B C21B 1.346(18)
C22B C23B 1.443(18)
C46B H46B 0.9500
C46B C47B 1.338(18)
C46B C45B 1.40(2)
C49B C58B 1.379(17)
C49B C50B 1.391(18)
C46C H46C 0.9500
C6C H6C 0.9500
C6C C5C 1.404(19)
C36C H36C 0.9500
C36C C37C 1.433(17)
C36C C35C 1.368(17)
C56A C52A 1.47(2)
C56A C57A 1.421(19)
C56A C58A 1.47(2)
C34A H34A 0.9500
C34A C35A 1.42(2)
C34A C33A 1.35(2)
C68C C59C 1.397(16)
N1A C15A 1.430(16)
N1A C27A 1.478(17)
C35A H35A 0.9500
C35A C36A 1.35(2)
C1C H1C 1.0000
C39B C48B 1.373(18)
C39B C40B 1.424(19)
C60B C59B 1.438(18)
C60B C65B 1.40(2)
C60B C61B 1.42(2)
C9C C10C 1.379(17)
C56C H56C 0.9500
C56C C55C 1.400(19)
C21A H21A 0.9500
C21A C22A 1.47(2)
C21C H21C 0.9500
C21C C22C 1.332(18)
C51B H51B 0.9500
C51B C52B 1.38(2)
C51B C50B 1.362(18)
C18B H18B 0.9500
C18B C19B 1.427(19)
C10A C1A 1.48(2)
C10A C11A 1.38(2)
C10A C9A 1.36(2)
C22C H22C 0.9500
C59B C58B 1.495(17)
C68A C59A 1.355(19)
C68A C67A 1.418(18)
N2A C8A 1.436(19)
N2A C9A 1.504(19)
C50A H50A 0.9500
C21B H21B 0.9500
C21B C20B 1.484(18)
C36A H36A 0.9500
C36A C37A 1.44(2)
C65B C66B 1.41(2)
C65B C64B 1.47(2)
C66A H66A 0.9500
C66A C65A 1.40(2)
C66A C67A 1.362(19)
C59C C60C 1.431(15)
C20A C15A 1.39(2)
C20A C19A 1.370(19)
C5C H5C 0.9500
C5C C4C 1.356(19)
C38C C29C 1.369(17)
C38C C37C 1.436(16)
C38C C39C 1.492(17)
C3B C8B 1.40(2)
C3B C2B 1.48(2)
C3B C4B 1.396(18)
C15A C16A 1.466(19)
C23B C24B 1.377(18)
C23B C28B 1.399(18)
C10C H10C 0.9500
C10C C11C 1.382(19)
C14B C1B 1.455(19)
C14B C13B 1.37(2)
C14B C9B 1.45(2)
C32C C37C 1.418(18)
C32C C31C 1.392(18)
C2A H2A 1.0000
C2A C1A 1.43(2)
C2A C3A 1.42(2)
C26A H26A 0.9500
C26A C27A 1.36(2)
C47B H47B 0.9500
C47B C48B 1.407(18)
C54B H54B 0.9500
C54B C53B 1.33(2)
C54B C55B 1.43(2)
C31A H31A 0.9500
C31A C32A 1.41(2)
C31A C30A 1.37(2)
C23A H23A 0.9500
C23A C22A 1.422(19)
C23A C24A 1.38(2)
C10B H10B 0.9500
C10B C11B 1.36(2)
C10B C9B 1.359(19)
C29C C30C 1.393(18)
C53C H53C 0.9500
C53C C52C 1.359(19)
C53C C54C 1.38(2)
C12C H12C 0.9500
C12C C11C 1.38(2)
C53B H53B 0.9500
C53B C52B 1.425(18)
C22A C27A 1.39(2)
C42C H42C 0.9500
C42C C41C 1.346(19)
C42C C43C 1.45(2)
C67B H67B 0.9500
C67B C66B 1.38(2)
C20B C19B 1.361(18)
C37A C32A 1.44(2)
C37A C38A 1.42(2)
C48A C47A 1.39(2)
C48A C39A 1.39(2)
C56B H56B 0.9500
C56B C55B 1.365(19)
C1B H1B 1.0000
C1B C2B 1.388(18)
C4C H4C 0.9500
C8B C7B 1.40(2)
C5A H5A 0.9500
C5A C4A 1.42(3)
C5A C6A 1.31(3)
C52C C51C 1.38(2)
C50C H50C 0.9500
C50C C51C 1.355(18)
C51C H51C 0.9500
C40C C41C 1.397(18)
C40C C39C 1.438(16)
C4D H4D 1.0000
C61B H61B 0.9500
C61B C62B 1.38(2)
C55B H55B 0.9500
C1A H1A 1.0000
C52A C53A 1.42(2)
C41C H41C 0.9500
C66B H66B 0.9500
C7A H7A 0.9500
C7A C8A 1.44(2)
C7A C6A 1.36(2)
C44B H44B 0.9500
C44B C43B 1.39(3)
C44B C45B 1.46(2)
C24A H24A 0.9500
C60C C65C 1.459(17)
C60C C61C 1.432(17)
C19B H19B 0.9500
C61A H61A 0.9500
C61A C60A 1.43(2)
C61A C62A 1.40(2)
C59A C57A 1.48(2)
C59A C60A 1.43(2)
C2B H2B 1.0000
C45A C44A 1.46(2)
C45A C46A 1.39(2)
C45A C40A 1.44(2)
C32A C33A 1.39(2)
C60A C65A 1.44(2)
C8A C3A 1.42(3)
C4B H4B 0.9500
C4B C5B 1.37(3)
C33A H33A 0.9500
C6B H6B 0.9500
C6B C5B 1.34(3)
C6B C7B 1.39(2)
C55A H55A 0.9500
C55A C54A 1.47(3)
C55A C58A 1.34(2)
C30C H30C 0.9500
C30C C31C 1.397(18)
C40B C41B 1.43(2)
C40B C45B 1.43(2)
C31C H31C 0.9500
C54A H54A 0.9500
C54A C53A 1.32(3)
C62B H62B 0.9500
C62B C63B 1.41(2)
C12A H12A 0.9500
C12A C11A 1.36(3)
C12A C13A 1.36(3)
C5B H5B 0.9500
C41A H41A 0.9500
C41A C42A 1.40(3)
C41A C40A 1.42(2)
C34C H34C 0.9500
C34C C35C 1.41(2)
C55C H55C 0.9500
C55C C54C 1.44(2)
C53A H53A 0.9500
C44A H44A 0.9500
C44A C43A 1.37(3)
C62A H62A 0.9500
C62A C63A 1.38(3)
C42B H42B 0.9500
C42B C41B 1.40(2)
C42B C43B 1.41(3)
C47A H47A 0.9500
C47A C46A 1.36(2)
C7B H7B 0.9500
C11A H11A 0.9500
C2D H2D 1.0000
C13B H13B 0.9500
C13B C12B 1.42(2)
C63A H63A 0.9500
C63A C64A 1.33(3)
C39A C38A 1.52(2)
C39A C40A 1.42(2)
C41B H41B 0.9500
C43B H43B 0.9500
C3A C4A 1.38(2)
C64A H64A 0.9500
C64A C65A 1.43(2)
C64B H64B 0.9500
C64B C63B 1.29(2)
C4A H4A 0.9500
C11B H11B 0.9500
C11B C12B 1.42(3)
C42A H42A 0.9500
C42A C43A 1.33(3)
C38A C29A 1.37(2)
C43A H43A 0.9500
C46A H46A 0.9500
C63B H63B 0.9500
C6D H6D 1.0000
C29A C30A 1.45(2)
C5D H5D 1.0000
C3D H3D 1.0000
C1D H1D 1.0000
C67A H67A 0.9500
C37B C36B 1.441(19)
C37B C32B 1.43(2)
C24B C25B 1.387(17)
C50B H50B 0.9500
C27B H27B 0.9500
C27B C26B 1.389(19)
C27B C28B 1.380(19)
C26B H26B 0.9500
C26B C25B 1.392(17)
C25B H25B 0.9500
C28B H28B 0.9500
C35C H35C 0.9500
C30B H30B 0.9500
C30B C29B 1.401(19)
C30B C31B 1.399(19)
C16A H16A 0.9500
C16A C17A 1.376(19)
C33B H33B 0.9500
C33B C32B 1.40(2)
C33B C34B 1.42(2)
C43C H43C 0.9500
C43C C44C 1.35(2)
C19A H19A 0.9500
C19A C18A 1.39(2)
C65C C64C 1.394(18)
C54C H54C 0.9500
C18A H18A 0.9500
C18A C17A 1.37(2)
C11C H11C 0.9500
C36B H36B 0.9500
C36B C35B 1.32(2)
C44C H44C 0.9500
C17A H17A 0.9500
C32B C31B 1.39(2)
C35B H35B 0.9500
C35B C34B 1.38(2)
C30A H30A 0.9500
C31B H31B 0.9500
C62C H62C 0.9500
C62C C61C 1.360(18)
C62C C63C 1.41(2)
C61C H61C 0.9500
C63C H63C 0.9500
C63C C64C 1.39(2)
C9A C14A 1.38(2)
C14A H14A 0.9500
C14A C13A 1.37(2)
C64C H64C 0.9500
C58A H58A 0.9500
C12B H12B 0.9500
C34B H34B 0.9500
C13A H13A 0.9500
C6A H6A 0.9500
Cl26 C8D 1.75(2)
Cl26 C8E 1.78(2)
Cl7 C7D 1.90(4)
Cl9 C7D 1.55(4)
Cl8 C7D 1.93(5)
C7D H7D 1.0000
Cl25 C8D 1.76(2)
Cl27 C8D 1.76(2)
Cl22 C11D 1.74(2)
Cl23 C11D 1.77(2)
Cl24 C11D 1.78(2)
C11D H11D 1.0000
C8D H8D 1.0000
C103 H10A 0.9900
C103 H10D 0.9900
C103 O102 1.53(2)
C103 C104 1.54(3)
O102 C101 1.52(2)
C100 H10E 0.9800
C100 H10F 0.9800
C100 H10G 0.9800
C100 C101 1.51(3)
C101 H10H 0.9900
C101 H10I 0.9900
C104 H10J 0.9800
C104 H10K 0.9800
C104 H10L 0.9800
Cl33 C10D 1.82(2)
Cl30 C9D 1.71(2)
Cl28 C9D 1.71(2)
Cl29 C9D 1.70(2)
C9D H9D 1.0000
Cl32 C10D 1.76(2)
C10D H10M 1.0000
C10D Cl31 1.76(2)
C202 H20A 0.9900
C202 H20B 0.9900
C202 O203 1.560(18)
C202 C201 1.511(19)
C205 H20C 0.9800
C205 H20D 0.9800
C205 H20E 0.9800
C205 C204 1.514(19)
C204 H20F 0.9900
C204 H20G 0.9900
C204 O203 1.563(18)
C201 H20H 0.9800
C201 H20I 0.9800
C201 H20J 0.9800
Cl1E C10E 1.84(2)
Cl2E C10E 1.75(2)
C10E H10N 1.0000
C10E Cl3E 1.69(2)
C8E H8E 1.0000
C8E Cl4E 1.78(2)
C8E Cl5E 1.77(2)
Cl8E C9E 1.73(2)
C9E H9E 1.0000
C9E Cl9E 1.70(2)
C9E Cl7E 1.74(2)
Cl3F C11E 1.74(3)
Cl1F C11E 1.73(2)
C11E H11E 1.0000
C11E Cl2F 1.74(2)
Cl35 C12D 1.75(3)
Cl36 C12D 1.74(3)
Cl34 C12D 1.75(3)
C12D H12D 1.0000
Cl4F C12E 1.73(2)
Cl6F C12E 1.75(2)
C12E H12E 1.0000
C12E Cl5F 1.75(2)

loop_
_geom_torsion_atom_site_label_1
_geom_torsion_atom_site_label_2
_geom_torsion_atom_site_label_3
_geom_torsion_atom_site_label_4
_geom_torsion
Ir01 P1C O4C C48C -172.3(7)
Ir01 P1C O3C C29C 82.4(9)
Ir01 P1C N1C C8C 62.0(8)
Ir01 P1C N1C C9C -64.6(8)
Ir01 P2C O5C C49C -176.7(7)
Ir01 P2C O6C C68C 83.7(8)
Ir01 P2C N2C C28C 179.0(7)
Ir01 P2C N2C C15C -1.2(10)
Ir01 C2C C1C C14C -112.4(11)
Ir1B P1B O6B C68B -171.5(7)
Ir1B P1B O5B C49B 79.9(9)
Ir1B P1B N1B C8B -61.6(11)
Ir1B P1B N1B C9B 67.0(9)
Ir1B P2B O3B C48B 85.3(9)
Ir1B P2B O4B C29B -177.1(8)
Ir1B P2B N2B C15B -0.5(12)
Ir1B P2B N2B C24B -179.3(8)
Ir1B C1B C2B C3B -114.1(13)
Ir1A P1A O6A C48A -173.7(8)
Ir1A P1A O5A C29A 82.7(11)
Ir1A P1A N2A C8A -60.2(13)
Ir1A P1A N2A C9A 66.3(11)
Ir1A P2A O3A C49A -177.2(9)
Ir1A P2A O4A C68A 82.0(9)
Ir1A P2A N1A C15A -179.6(10)
Ir1A P2A N1A C27A 3.1(13)
Ir1A C2A C1A C10A 111.5(15)
Ir1A C2A C3A C8A -40(2)
Ir1A C2A C3A C4A 135.9(13)
P1C O4C C48C C47C -114.1(10)
P1C O4C C48C C39C 69.0(12)
P1C O3C C29C C38C 71.9(13)
P1C O3C C29C C30C -111.0(11)
P1C N1C C8C C7C 113.3(10)
P1C N1C C8C C3C -60.9(13)
P1C N1C C9C C14C 60.6(12)
P1C N1C C9C C10C -117.4(10)
P2C O5C C49C C58C 68.2(13)
P2C O5C C49C C50C -112.1(10)
P2C O6C C68C C67C -110.4(10)
P2C O6C C68C C59C 75.0(12)
P2C N2C C28C C27C -70.0(13)
P2C N2C C28C C23C 112.7(10)
P2C N2C C15C C16C 74.5(12)
P2C N2C C15C C20C -110.6(11)
P1B O6B C68B C59B 70.8(13)
P1B O6B C68B C67B -109.0(11)
P1B O5B C49B C58B 73.0(13)
P1B O5B C49B C50B -111.0(11)
P1B N1B C8B C3B 60.8(16)
P1B N1B C8B C7B -127.0(12)
P1B N1B C9B C14B -61.6(13)
P1B N1B C9B C10B 120.6(12)
P2B O3B C48B C39B 71.4(13)
P2B O3B C48B C47B -112.3(11)
P2B O4B C29B C38B 66.6(14)
P2B O4B C29B C30B -118.3(11)
P2B N2B C15B C16B 72.5(14)
P2B N2B C15B C20B -109.9(12)
P2B N2B C24B C23B 109.9(12)
P2B N2B C24B C25B -73.5(14)
P1A O6A C48A C47A -110.7(12)
P1A O6A C48A C39A 70.6(14)
P1A O5A C29A C38A 73.9(17)
P1A O5A C29A C30A -106.9(13)
P1A N2A C8A C7A -117.0(13)
P1A N2A C8A C3A 62.7(18)
P1A N2A C9A C10A -60.4(16)
P1A N2A C9A C14A 120.4(13)
P2A O3A C49A C50A -113.2(13)
P2A O3A C49A C57A 69.8(15)
P2A O4A C68A C59A 73.2(15)
P2A O4A C68A C67A -110.2(12)
P2A N1A C15A C20A 112.0(14)
P2A N1A C15A C16A -68.3(16)
P2A N1A C27A C26A 71.1(16)
P2A N1A C27A C22A -114.7(12)
O5C P2C O6C C68C -38.2(9)
O5C P2C N2C C28C -52.3(10)
O5C P2C N2C C15C 127.5(9)
O5C C49C C50C C51C 170.8(10)
O6C P2C O5C C49C -51.1(9)
O6C P2C N2C C28C 53.0(9)
O6C P2C N2C C15C -127.1(9)
O6C C68C C59C C58C -6.7(16)
O6C C68C C59C C60C 177.7(10)
O3B P2B O4B C29B -50.9(10)
O3B P2B N2B C15B -127.7(10)
O3B P2B N2B C24B 53.6(10)
O6B P1B O5B C49B -49.4(9)
O6B P1B N1B C8B 65.4(12)
O6B P1B N1B C9B -166.0(9)
O6B C68B C59B C60B -176.3(10)
O6B C68B C59B C58B 2.1(17)
O6B C68B C67B C66B 178.0(12)
O3A P2A O4A C68A -39.6(10)
O3A P2A N1A C15A -52.7(13)
O3A P2A N1A C27A 130.1(11)
O3A C49A C50A C51A 170.4(13)
O3A C49A C57A C56A -166.8(11)
O3A C49A C57A C59A 8(2)
O4B P2B O3B C48B -35.9(10)
O4B P2B N2B C15B 126.2(10)
O4B P2B N2B C24B -52.5(11)
O6A P1A O5A C29A -48.3(12)
O6A P1A N2A C8A 68.1(14)
O6A P1A N2A C9A -165.4(10)
O6A C48A C47A C46A 177.1(13)
O6A C48A C39A C38A 1.1(19)
O6A C48A C39A C40A -174.6(12)
O5B P1B O6B C68B -40.6(9)
O5B P1B N1B C8B 173.2(11)
O5B P1B N1B C9B -58.2(10)
O5B C49B C58B C57B -176.7(11)
O5B C49B C58B C59B 4.5(17)
O5B C49B C50B C51B 179.2(12)
O4C P1C O3C C29C -47.3(9)
O4C P1C N1C C8C -170.2(7)
O4C P1C N1C C9C 63.2(9)
O4C C48C C39C C38C 1.5(16)
O4C C48C C39C C40C -175.9(9)
O3C P1C O4C C48C -41.2(9)
O3C P1C N1C C8C -61.9(8)
O3C P1C N1C C9C 171.5(8)
O3C C29C C30C C31C 179.4(12)
O5A P1A O6A C48A -41.8(10)
O5A P1A N2A C8A 175.8(13)
O5A P1A N2A C9A -57.7(11)
O5A C29A C30A C31A -178.5(14)
N1C P1C O4C C48C 61.5(9)
N1C P1C O3C C29C -157.6(9)
N1C C8C C3C C2C -3.0(17)
N1C C8C C3C C4C 177.0(11)
N1C C9C C10C C11C 178.4(10)
C17C C16C C15C N2C 178.3(10)
C17C C16C C15C C20C 3.3(16)
C17C C18C C19C C20C -1.6(18)
C25A C26A C27A N1A 178.3(11)
C25A C26A C27A C22A 4(2)
O4A P2A O3A C49A -51.1(11)
O4A P2A N1A C15A 52.3(13)
O4A P2A N1A C27A -124.9(11)
O4A C68A C59A C57A -5(2)
O4A C68A C59A C60A -178.3(12)
O4A C68A C67A C66A -177.6(13)
N2C P2C O5C C49C 53.0(9)
N2C P2C O6C C68C -152.0(8)
C16C C17C C18C C19C 2.0(18)
C58C C57C C56C C55C -177.6(11)
C58C C57C C52C C53C 178.9(11)
C58C C57C C52C C51C -1.5(16)
C58C C49C C50C C51C -9.5(17)
C58C C59C C60C C65C 179.1(11)
C58C C59C C60C C61C -3.4(18)
C57C C58C C49C O5C -166.5(10)
C57C C58C C49C C50C 13.8(16)
C57C C58C C59C C68C 127.2(12)
C57C C58C C59C C60C -57.3(16)
C57C C56C C55C C54C -1.3(18)
C57C C52C C51C C50C 6.2(18)
C7C C8C C3C C2C -177.0(11)
C7C C8C C3C C4C 3.1(18)
C7C C6C C5C C4C 1(2)
C8C N1C C9C C14C -65.5(13)
C8C N1C C9C C10C 116.4(11)
C8C C7C C6C C5C 1.4(19)
C8C C3C C2C Ir01 53.8(14)
C8C C3C C2C C1C -35.3(18)
C8C C3C C4C C5C -0.8(19)
C27C C26C C25C C24C -0.4(17)
C3C C2C C1C Ir01 110.4(12)
C3C C2C C1C C14C -2.0(19)
C18C C17C C16C C15C -2.9(17)
C18C C19C C20C C15C 1.9(17)
C18C C19C C20C C21C -173.5(11)
C16B C15B C20B C21B 174.5(11)
C16B C15B C20B C19B -1.1(18)
C16B C17B C18B C19B -0.4(19)
C23C C24C C25C C26C 0.5(18)
C26C C27C C28C N2C 179.4(10)
C26C C27C C28C C23C -3.3(16)
C24C C23C C28C N2C -179.3(10)
C24C C23C C28C C27C 3.3(16)
C24C C23C C22C C21C -142.6(12)
N2B P2B O3B C48B -149.0(9)
N2B P2B O4B C29B 53.2(11)
N2B C15B C20B C21B -3.0(17)
N2B C15B C20B C19B -178.6(11)
N2B C24B C25B C26B 177.9(11)
C13C C14C C1C Ir01 133.5(10)
C13C C14C C1C C2C -142.9(12)
C13C C14C C9C N1C -178.2(10)
C13C C14C C9C C10C -0.2(17)
C13C C12C C11C C10C -2(2)
C28C N2C C15C C16C -105.7(11)
C28C N2C C15C C20C 69.3(13)
C28C C27C C26C C25C 1.8(17)
C28C C23C C24C C25C -2.0(17)
C28C C23C C22C C21C 37.7(18)
C45C C40C C41C C42C -1.1(19)
C45C C40C C39C C48C -6.7(16)
C45C C40C C39C C38C 175.9(10)
C2C C3C C4C C5C 179.3(12)
C28A C21A C22A C23A 141.4(14)
C28A C21A C22A C27A -36(2)
C28A C20A C15A N1A 5(2)
C28A C20A C15A C16A -175.1(12)
C28A C20A C19A C18A 177.4(14)
C68B C59B C58B C57B 126.0(14)
C68B C59B C58B C49B -55.3(16)
C68B C67B C66B C65B -1(2)
C33C C32C C37C C36C -0.2(18)
C33C C32C C37C C38C 175.5(11)
C33C C32C C31C C30C -170.9(13)
C33C C34C C35C C36C 0.1(19)
C38B C39B C48B O3B -6.6(17)
C38B C39B C48B C47B 177.3(11)
C38B C39B C40B C41B -2(2)
C38B C39B C40B C45B -179.7(12)
C38B C37B C36B C35B -176.6(15)
C38B C37B C32B C33B 177.1(14)
C38B C37B C32B C31B 2(2)
C66C C67C C68C O6C -174.8(10)
C66C C67C C68C C59C -0.3(17)
C66C C65C C64C C63C 175.2(14)
C57B C56B C55B C54B -1(2)
N1B P1B O6B C68B 63.2(9)
N1B P1B O5B C49B -158.7(9)
N1B C8B C7B C6B -178.9(14)
C47C C48C C39C C38C -175.0(11)
C47C C48C C39C C40C 7.5(18)
C15B C16B C17B C18B 1.4(19)
C15B N2B C24B C23B -69.0(14)
C15B N2B C24B C25B 107.6(13)
C15B C20B C19B C18B 2.1(19)
C14C C13C C12C C11C 2(2)
C14C C9C C10C C11C 0.3(17)
C67C C66C C65C C60C -1.7(18)
C67C C66C C65C C64C -176.2(12)
C67C C68C C59C C58C 178.9(10)
C67C C68C C59C C60C 3.3(17)
C49C C58C C57C C56C 169.6(11)
C49C C58C C57C C52C -8.1(16)
C49C C58C C59C C68C -49.4(15)
C49C C58C C59C C60C 126.1(12)
C49C C50C C51C C52C -0.9(18)
C48C C47C C46C C45C -3.8(18)
C17B C16B C15B N2B 176.8(11)
C17B C16B C15B C20B -0.7(18)
C17B C18B C19B C20B -1.3(19)
C19C C20C C15C N2C -177.7(10)
C19C C20C C15C C16C -2.7(16)
C19C C20C C21C C22C 138.9(12)
C20C C21C C22C C23C -0.4(19)
C51A C52A C53A C54A 175.9(18)
C22B C21B C20B C15B -36.9(19)
C22B C21B C20B C19B 138.7(13)
C22B C23B C24B N2B 3.9(18)
C22B C23B C24B C25B -172.6(12)
C22B C23B C28B C27B 175.5(13)
C46B C47B C48B O3B -174.9(11)
C46B C47B C48B C39B 1.3(19)
C46C C45C C40C C41C -176.5(11)
C46C C45C C40C C39C 1.2(16)
C46C C45C C44C C43C 178.5(13)
C46C C47C C48C O4C -179.0(10)
C46C C47C C48C C39C -2.3(19)
C6C C7C C8C N1C -177.6(11)
C6C C7C C8C C3C -3.4(18)
C6C C5C C4C C3C -1(2)
C56A C52A C53A C54A -2(3)
C34A C35A C36A C37A 0(2)
C68C C59C C60C C65C -5.3(17)
C68C C59C C60C C61C 172.2(11)
N1A P2A O3A C49A 53.5(12)
N1A P2A O4A C68A -151.6(9)
N1A C15A C16A C17A 179.1(12)
C35A C34A C33A C32A 2(3)
C35A C36A C37A C32A 1(2)
C35A C36A C37A C38A -176.1(15)
C1C C14C C9C N1C -0.5(16)
C1C C14C C9C C10C 177.5(11)
C39B C38B C37B C36B -13(2)
C39B C38B C37B C32B 168.1(13)
C39B C38B C29B O4B 9.6(19)
C39B C38B C29B C30B -165.1(13)
C39B C40B C41B C42B 177.5(15)
C39B C40B C45B C46B 4(2)
C39B C40B C45B C44B -176.0(14)
C60B C59B C58B C57B -55.7(17)
C60B C59B C58B C49B 123.0(13)
C60B C65B C66B C67B 2(2)
C60B C65B C64B C63B -1(2)
C60B C61B C62B C63B -2(2)
C9C N1C C8C C7C -118.8(11)
C9C N1C C8C C3C 67.0(13)
C9C C14C C1C Ir01 -44.2(14)
C9C C14C C1C C2C 39.4(17)
C9C C10C C11C C12C 0.7(18)
C56C C57C C52C C53C 1.1(17)
C56C C57C C52C C51C -179.3(11)
C56C C55C C54C C53C 1.4(19)
C21A C28A C20A C15A 36(2)
C21A C28A C20A C19A -140.8(15)
C21A C22A C27A N1A -1.0(18)
C21A C22A C27A C26A 173.0(13)
C15C N2C C28C C27C 110.1(11)
C15C N2C C28C C23C -67.2(13)
C15C C20C C21C C22C -36.3(18)
C21C C20C C15C N2C -2.5(16)
C21C C20C C15C C16C 172.5(10)
C10A C9A C14A C13A 4(2)
C22C C23C C24C C25C 178.3(10)
C22C C23C C28C N2C 0.5(15)
C22C C23C C28C C27C -176.9(10)
C59B C68B C67B C66B -2(2)
C59B C60B C65B C66B -0.3(19)
C59B C60B C65B C64B 178.7(12)
C59B C60B C61B C62B -177.4(12)
C68A C59A C57A C49A -49(2)
C68A C59A C57A C56A 124.7(16)
C68A C59A C60A C61A 170.8(15)
C68A C59A C60A C65A -6(2)
N2A P1A O6A C48A 60.7(11)
N2A P1A O5A C29A -157.7(12)
N2A C8A C3A C2A -6(2)
N2A C8A C3A C4A 178.0(13)
N2A C9A C14A C13A -177.2(14)
C58B C57B C52B C51B 1.0(19)
C58B C57B C52B C53B 175.9(12)
C58B C57B C56B C55B -174.5(12)
C58B C49B C50B C51B -5(2)
C50A C49A C57A C56A 16(2)
C50A C49A C57A C59A -169.1(14)
C50A C51A C52A C56A 4(2)
C50A C51A C52A C53A -173.7(16)
C21B C22B C23B C24B 33(2)
C21B C22B C23B C28B -144.7(14)
C21B C20B C19B C18B -173.7(12)
C36A C37A C32A C31A -174.8(14)
C36A C37A C32A C33A -1(2)
C36A C37A C38A C39A -6(2)
C36A C37A C38A C29A 170.4(14)
C65B C60B C59B C68B -2.4(17)
C65B C60B C59B C58B 179.2(11)
C65B C60B C61B C62B -0.8(19)
C65B C64B C63B C62B -2(3)
C59C C58C C57C C56C -7.1(17)
C59C C58C C57C C52C 175.3(10)
C59C C58C C49C O5C 10.3(16)
C59C C58C C49C C50C -169.4(10)
C59C C60C C65C C66C 4.7(17)
C59C C60C C65C C64C 179.2(12)
C59C C60C C61C C62C 177.4(13)
C20A C28A C21A C22A -1(2)
C20A C15A C16A C17A -1.2(18)
C20A C19A C18A C17A -3(2)
C38C C29C C30C C31C -4(2)
C3B C8B C7B C6B -7(2)
C3B C4B C5B C6B 2(3)
C15A N1A C27A C26A -106.5(14)
C15A N1A C27A C22A 67.8(16)
C15A C20A C19A C18A 1(2)
C15A C16A C17A C18A -1(2)
C23B C22B C21B C20B 3(2)
C23B C24B C25B C26B -5.6(18)
C14B C1B C2B Ir1B 111.6(14)
C14B C1B C2B C3B -3(2)
C14B C13B C12B C11B 3(2)
C32C C33C C34C C35C 0.2(19)
C2A C3A C4A C5A -173.8(14)
C26A C25A C24A C23A 2(2)
C47B C46B C45B C44B -179.3(14)
C47B C46B C45B C40B 1(2)
C54B C53B C52B C57B -1(2)
C54B C53B C52B C51B 173.4(14)
C31A C32A C33A C34A 172.8(16)
C23A C22A C27A N1A -178.3(11)
C23A C22A C27A C26A -4.3(19)
C10B C11B C12B C13B -2(2)
C29C C38C C37C C36C 169.5(11)
C29C C38C C37C C32C -6.1(17)
C29C C38C C39C C48C -52.2(16)
C29C C38C C39C C40C 125.1(12)
C29C C30C C31C C32C -3(2)
C53C C52C C51C C50C -174.3(12)
C48B C39B C40B C41B 172.0(13)
C48B C39B C40B C45B -5.6(19)
C12C C13C C14C C1C -178.8(12)
C12C C13C C14C C9C -1.0(18)
C53B C54B C55B C56B 0(2)
C22A C23A C24A C25A -2(2)
C42C C43C C44C C45C -3(2)
C67B C68B C59B C60B 3.6(19)
C67B C68B C59B C58B -178.0(12)
C37A C32A C33A C34A -1(2)
C37A C38A C29A O5A -175.6(12)
C37A C38A C29A C30A 5(2)
C52B C57B C58B C49B -5.4(18)
C52B C57B C58B C59B 173.3(11)
C52B C57B C56B C55B 1.5(19)
C52B C51B C50B C49B 0(2)
C48A C47A C46A C45A -1(2)
C48A C39A C38A C37A 124.9(15)
C48A C39A C38A C29A -51.6(19)
C48A C39A C40A C45A -4.3(19)
C48A C39A C40A C41A 173.0(13)
C56B C57B C58B C49B 170.5(12)
C56B C57B C58B C59B -10.8(19)
C56B C57B C52B C51B -175.1(12)
C56B C57B C52B C53B -0.2(18)
C1B C14B C13B C12B -175.8(12)
C1B C14B C9B N1B -3.9(17)
C1B C14B C9B C10B 173.8(12)
C4C C3C C2C Ir01 -126.2(11)
C4C C3C C2C C1C 144.6(13)
C8B N1B C9B C14B 68.5(15)
C8B N1B C9B C10B -109.3(14)
C8B C3B C2B Ir1B -43.4(16)
C8B C3B C2B C1B 41.7(19)
C8B C3B C4B C5B -4(2)
C52C C57C C56C C55C 0.0(17)
C52C C53C C54C C55C 0(2)
C37C C36C C35C C34C -0.4(19)
C37C C38C C29C O3C -175.0(10)
C37C C38C C29C C30C 8.2(19)
C37C C38C C39C C48C 124.9(13)
C37C C38C C39C C40C -57.8(15)
C37C C32C C31C C30C 5(2)
C27A N1A C15A C20A -70.5(16)
C27A N1A C15A C16A 109.2(14)
C40C C45C C46C C47C 4.2(18)
C40C C45C C44C C43C 1(2)
C61B C60B C59B C68B 174.2(11)
C61B C60B C59B C58B -4.2(18)
C61B C60B C65B C66B -176.9(13)
C61B C60B C65B C64B 2.0(18)
C61B C62B C63B C64B 3(2)
C55B C54B C53B C52B 1(2)
C1A C10A C11A C12A -174.1(16)
C1A C10A C9A N2A -4(2)
C1A C10A C9A C14A 175.0(14)
C1A C2A C3A C8A 42(2)
C1A C2A C3A C4A -142.4(16)
C52A C51A C50A C49A 1(2)
C52A C56A C57A C49A -9.4(19)
C52A C56A C57A C59A 176.1(13)
C52A C56A C58A C55A -2(2)
C41C C42C C43C C44C 3(2)
C41C C40C C39C C48C 170.8(11)
C41C C40C C39C C38C -6.6(17)
C66B C65B C64B C63B 178.3(16)
C7A C8A C3A C2A 173.4(14)
C7A C8A C3A C4A -2(2)
C24A C25A C26A C27A -3(2)
C24A C23A C22A C21A -174.3(12)
C24A C23A C22A C27A 3.1(19)
C60C C65C C64C C63C 1(2)
C39C C38C C29C O3C 2.3(17)
C39C C38C C29C C30C -174.5(12)
C39C C38C C37C C36C -7.8(18)
C39C C38C C37C C32C 176.6(11)
C39C C40C C41C C42C -178.6(12)
C61A C60A C65A C66A -173.9(15)
C61A C60A C65A C64A 2(2)
C61A C62A C63A C64A 2(3)
C59A C68A C67A C66A -1(2)
C59A C60A C65A C66A 3(2)
C59A C60A C65A C64A 179.3(16)
C2B C3B C8B N1B -3(2)
C2B C3B C8B C7B -174.8(13)
C2B C3B C4B C5B 176.9(14)
C57A C49A C50A C51A -13(2)
C57A C56A C52A C51A 0(2)
C57A C56A C52A C53A 178.1(14)
C57A C56A C58A C55A -178.0(15)
C57A C59A C60A C61A -2(2)
C57A C59A C60A C65A -179.1(14)
C45A C44A C43A C42A 4(3)
C32A C31A C30A C29A -5(3)
C32A C37A C38A C39A 176.6(13)
C32A C37A C38A C29A -7(2)
C60A C61A C62A C63A -4(3)
C60A C59A C57A C49A 123.3(16)
C60A C59A C57A C56A -63(2)
C8A N2A C9A C10A 68.4(18)
C8A N2A C9A C14A -110.8(16)
C8A C7A C6A C5A -3(3)
C8A C3A C4A C5A 2(2)
C4B C3B C8B N1B 177.7(12)
C4B C3B C8B C7B 6(2)
C4B C3B C2B Ir1B 136.0(12)
C4B C3B C2B C1B -138.8(14)
C33A C34A C35A C36A -2(3)
C55A C54A C53A C52A 3(3)
C40B C39B C48B O3B 179.3(11)
C40B C39B C48B C47B 3.3(19)
C31C C32C C37C C36C -175.7(12)
C31C C32C C37C C38C 0.1(19)
C54A C55A C58A C56A 2(3)
C5B C6B C7B C8B 5(3)
C41A C42A C43A C44A -3(3)
C34C C33C C32C C37C -0.1(19)
C34C C33C C32C C31C 175.3(12)
C44A C45A C46A C47A -178.2(15)
C44A C45A C40A C41A 3(2)
C44A C45A C40A C39A -179.3(13)
C62A C61A C60A C59A -175.8(17)
C62A C61A C60A C65A 1(2)
C62A C63A C64A C65A 2(3)
C47A C48A C39A C38A -177.5(13)
C47A C48A C39A C40A 7(2)
C7B C6B C5B C4B -3(3)
C11A C10A C1A Ir1A -129.8(13)
C11A C10A C1A C2A 141.3(16)
C11A C10A C9A N2A 178.0(14)
C11A C10A C9A C14A -3(2)
C11A C12A C13A C14A 7(3)
C13B C14B C1B Ir1B -131.2(11)
C13B C14B C1B C2B 139.0(15)
C13B C14B C9B N1B -177.5(11)
C13B C14B C9B C10B 0.2(18)
C63A C64A C65A C66A 172.1(19)
C63A C64A C65A C60A -4(3)
C39A C48A C47A C46A -4(2)
C39A C38A C29A O5A 1(2)
C39A C38A C29A C30A -178.0(14)
C41B C40B C45B C46B -174.0(13)
C41B C40B C45B C44B 6(2)
C41B C42B C43B C44B 1(3)
C43B C44B C45B C46B 176.1(17)
C43B C44B C45B C40B -4(3)
C43B C42B C41B C40B 1(3)
C3A C2A C1A Ir1A -111.7(15)
C3A C2A C1A C10A 0(2)
C64B C65B C66B C67B -176.9(14)
C4A C5A C6A C7A 3(3)
C11B C10B C9B N1B 178.7(12)
C11B C10B C9B C14B 1(2)
C65A C66A C67A C68A -2(2)
C42A C41A C40A C45A -2(2)
C42A C41A C40A C39A -179.6(14)
C38A C37A C32A C31A 3(2)
C38A C37A C32A C33A 176.3(14)
C38A C39A C40A C45A -179.9(13)
C38A C39A C40A C41A -3(2)
C38A C29A C30A C31A 1(2)
C46A C45A C44A C43A 176.6(16)
C46A C45A C40A C41A -177.6(14)
C46A C45A C40A C39A 0(2)
C67A C68A C59A C57A 178.2(13)
C67A C68A C59A C60A 5(2)
C67A C66A C65A C60A 1(3)
C67A C66A C65A C64A -174.7(17)
C37B C38B C39B C48B 133.2(13)
C37B C38B C39B C40B -52.9(19)
C37B C38B C29B O4B -171.2(11)
C37B C38B C29B C30B 14.1(19)
C37B C36B C35B C34B -3(3)
C37B C32B C31B C30B 5(2)
C24B N2B C15B C16B -108.6(12)
C24B N2B C15B C20B 68.9(14)
C24B C23B C28B C27B -3(2)
C50B C49B C58B C57B 7.5(19)
C50B C49B C58B C59B -171.2(12)
C50B C51B C52B C57B 2(2)
C50B C51B C52B C53B -172.9(14)
C27B C26B C25B C24B 3.2(19)
C26B C27B C28B C23B 0(2)
C28B C23B C24B N2B -178.1(11)
C28B C23B C24B C25B 5.4(18)
C28B C27B C26B C25B -1(2)
C35C C36C C37C C38C -175.1(11)
C35C C36C C37C C32C 0.5(18)
C9B N1B C8B C3B -66.4(16)
C9B N1B C8B C7B 105.7(15)
C9B C14B C1B Ir1B 55.3(15)
C9B C14B C1B C2B -34(2)
C9B C14B C13B C12B -2.2(19)
C9B C10B C11B C12B 0(2)
C29B C38B C39B C48B -47.6(19)
C29B C38B C39B C40B 126.3(15)
C29B C38B C37B C36B 167.6(13)
C29B C38B C37B C32B -11.2(19)
C29B C30B C31B C32B -2(2)
C33B C32B C31B C30B -170.3(15)
C43C C42C C41C C40C -1(2)
C19A C20A C15A N1A -178.8(12)
C19A C20A C15A C16A 1.5(19)
C19A C18A C17A C16A 4(2)
C65C C66C C67C C68C -0.5(17)
C65C C60C C61C C62C -5.1(19)
C54C C53C C52C C57C -1.1(19)
C54C C53C C52C C51C 179.4(13)
C36B C37B C32B C33B -2(2)
C36B C37B C32B C31B -176.5(14)
C36B C35B C34B C33B 3(3)
C44C C45C C46C C47C -173.2(12)
C44C C45C C40C C41C 1.0(17)
C44C C45C C40C C39C 178.6(11)
C32B C37B C36B C35B 2(2)
C32B C33B C34B C35B -2(3)
C30A C31A C32A C37A 4(3)
C30A C31A C32A C33A -169.8(17)
C40A C45A C44A C43A -4(2)
C40A C45A C46A C47A 3(2)
C40A C41A C42A C43A 2(3)
C40A C39A C38A C37A -59.5(19)
C40A C39A C38A C29A 123.9(16)
C31B C30B C29B O4B 177.5(12)
C31B C30B C29B C38B -8(2)
C62C C63C C64C C65C 0(2)
C61C C60C C65C C66C -173.0(11)
C61C C60C C65C C64C 1.6(18)
C61C C62C C63C C64C -4(3)
C63C C62C C61C C60C 6(2)
C9A C10A C1A Ir1A 52.4(19)
C9A C10A C1A C2A -37(2)
C9A C10A C11A C12A 4(3)
C9A N2A C8A C7A 117.6(15)
C9A N2A C8A C3A -62.7(17)
C9A C14A C13A C12A -5(3)
C45B C46B C47B C48B -4(2)
C45B C44B C43B C42B 1(3)
C45B C40B C41B C42B -5(2)
C58A C56A C52A C51A -176.6(14)
C58A C56A C52A C53A 2(2)
C58A C56A C57A C49A 166.7(13)
C58A C56A C57A C59A -8(2)
C58A C55A C54A C53A -2(3)
C34B C33B C32B C37B 2(3)
C34B C33B C32B C31B 176.5(16)
C13A C12A C11A C10A -6(3)
C6A C5A C4A C3A -2(3)
C6A C7A C8A N2A -177.6(14)
C6A C7A C8A C3A 3(2)
C103 O102 C101 C100 -179.3(15)
C104 C103 O102 C101 179.0(17)
C205 C204 O203 C202 -168(4)
C201 C202 O203 C204 -168(3)
